data_4110729
loop_
_publ_author_name
'H. Martin Dietrich'
'Karl W. T\"ornroos'
'Reiner Anwander'

_publ_contact_author_address
;
Department of Chemistry
University of Bergen
All\'egaten 41
N-5007 Bergen
Norway
;
_publ_contact_author_name 'Reiner Anwander'
_publ_section_title
;
 "Ionic Carbenes": Synthesis, Structural Characterization, and Reactivity
 of Rare-Earth Metal Methylidene Complexes
;
_journal_name_full 'Journal of the American Chemical Society'
_journal_page_first 9298
_journal_page_last 9299
_journal_paper_doi 10.1021/ja062523y
_journal_volume 128
_journal_year 2006
_chemical_formula_moiety 'C43 H71 Cl4 O3 Y3'
_chemical_formula_sum 'C43 H71 Cl4 O3 Y3'
_chemical_formula_weight 1044.53
_chemical_name_common
;
[Cp^*^~3~Y~3~(\m-Cl)3(\m3-Cl)(\m3-CH~2~)(THF)~3]
;
_chemical_name_systematic
; 
 ? 
;
_space_group_IT_number 14
_symmetry_cell_setting monoclinic
_symmetry_space_group_name_Hall '-P 2yn'
_symmetry_space_group_name_H-M 'P 1 21/n 1'
_atom_sites_solution_hydrogens geom
_atom_sites_solution_primary direct
_atom_sites_solution_secondary difmap
_audit_creation_method SHELXL-97
_cell_angle_alpha 90.00
_cell_angle_beta 91.1070(10)
_cell_angle_gamma 90.00
_cell_formula_units_Z 4
_cell_length_a 12.5935(6)
_cell_length_b 19.8342(9)
_cell_length_c 18.6469(9)
_cell_measurement_reflns_used 19762
_cell_measurement_temperature 153(2)
_cell_measurement_theta_max 29.99
_cell_measurement_theta_min 2.185
_cell_volume 4656.8(4)
_computing_cell_refinement
;
Bruker (2001). SAINT, version 6.02a, Bruker AXS Inc., Madison, 
Wisconsin, USA.
;
_computing_data_collection
;
Bruker (1999). SMART, version 5.059, Bruker AXS Inc., Madison, 
Wisconsin, USA.
;
_computing_data_reduction
;
Bruker (2001). SAINT, version 6.02a, Bruker AXS Inc., Madison, 
Wisconsin, USA.
;
_computing_molecular_graphics
;
Brandenburg, K. (2005). DIAMOND. Version 3.1. Crystal Impact GbR, Bonn, 
Germany.
;
_computing_publication_material
;
Bruker AXS (2003). SHELXTL. Version 6.14. Bruker AXS Inc., Madison, 
Wisconsin, USA.
;
_computing_structure_refinement
;
Sheldrick, G. M. (1997). SHELXS97 and SHELXL97. University of 
G\"ottingen, Germany.
;
_computing_structure_solution
;     
Sheldrick, G. M. (1997). SHELXS97 and SHELXL97. University of 
G\"ottingen, Germany. 
;
_diffrn_ambient_temperature 153(2)
_diffrn_detector_area_resol_mean '48 \um'
_diffrn_measured_fraction_theta_full 0.999
_diffrn_measured_fraction_theta_max 0.999
_diffrn_measurement_device_type 'Bruker-AXS SMART 2K CCD'
_diffrn_measurement_method 'omega scans'
_diffrn_radiation_monochromator graphite
_diffrn_radiation_source 'normal-focus sealed tube'
_diffrn_radiation_type MoK\a
_diffrn_radiation_wavelength 0.71073
_diffrn_reflns_av_R_equivalents 0.0353
_diffrn_reflns_av_sigmaI/netI 0.0255
_diffrn_reflns_limit_h_max 17
_diffrn_reflns_limit_h_min -17
_diffrn_reflns_limit_k_max 27
_diffrn_reflns_limit_k_min -27
_diffrn_reflns_limit_l_max 26
_diffrn_reflns_limit_l_min -26
_diffrn_reflns_number 78281
_diffrn_reflns_theta_full 30.01
_diffrn_reflns_theta_max 30.01
_diffrn_reflns_theta_min 2.05
_diffrn_standards_decay_% 0
_diffrn_standards_interval_count 1
_diffrn_standards_interval_time '32 h'
_diffrn_standards_number 1142
_exptl_absorpt_coefficient_mu 3.973
_exptl_absorpt_correction_T_max 0.54211
_exptl_absorpt_correction_T_min 0.26163
_exptl_absorpt_correction_type numerical
_exptl_absorpt_process_details
;
Bruker AXS (2003). SHELXTL. Version 6.14. 
Bruker AXS Inc., Madison, Wisconsin, USA. 
;
_exptl_crystal_colour colourless
_exptl_crystal_density_diffrn 1.490
_exptl_crystal_description 'flat prism'
_exptl_crystal_F_000 2152
_exptl_crystal_size_max 0.42
_exptl_crystal_size_mid 0.20
_exptl_crystal_size_min 0.175
_refine_diff_density_max 0.599
_refine_diff_density_min -1.119
_refine_diff_density_rms 0.081
_refine_ls_extinction_method none
_refine_ls_goodness_of_fit_ref 1.033
_refine_ls_hydrogen_treatment mixed
_refine_ls_matrix_type full
_refine_ls_number_parameters 499
_refine_ls_number_reflns 13582
_refine_ls_number_restraints 2
_refine_ls_restrained_S_all 1.033
_refine_ls_R_factor_all 0.0465
_refine_ls_R_factor_gt 0.0307
_refine_ls_shift/su_max 0.002
_refine_ls_shift/su_mean 0.000
_refine_ls_structure_factor_coef Fsqd
_refine_ls_weighting_details 'calc w=1/[\s^2^(Fo^2^)+(0.0359P)^2^+4.3188P] where P=(Fo^2^+2Fc^2^)/3'
_refine_ls_weighting_scheme calc
_refine_ls_wR_factor_gt 0.0735
_refine_ls_wR_factor_ref 0.0798
_reflns_number_gt 10911
_reflns_number_total 13582
_reflns_threshold_expression I>2\s(I)
_cod_data_source_file ja062523ysi20060412_042114.cif
_cod_data_source_block compound4a
_cod_original_sg_symbol_H-M 'P 21/n'
_cod_database_code 4110729

loop_
_symmetry_equiv_pos_as_xyz
'x, y, z'
'-x+1/2, y+1/2, -z+1/2'
'-x, -y, -z'
'x-1/2, -y-1/2, z-1/2'

loop_
_atom_site_label
_atom_site_type_symbol
_atom_site_fract_x
_atom_site_fract_y
_atom_site_fract_z
_atom_site_U_iso_or_equiv
_atom_site_adp_type
_atom_site_occupancy
_atom_site_symmetry_multiplicity
_atom_site_calc_flag
_atom_site_refinement_flags
Y1 Y 0.976047(15) 0.107803(10) 0.251984(11) 0.01810(5) Uani 1 1 d .
Y2 Y 0.760096(16) 0.201266(10) 0.165724(10) 0.01685(5) Uani 1 1 d .
Y3 Y 0.987665(15) 0.290936(10) 0.239621(11) 0.01766(5) Uani 1 1 d .
Cl1 Cl 0.77991(4) 0.06957(3) 0.20431(3) 0.02505(11) Uani 1 1 d .
Cl2 Cl 0.79388(4) 0.33484(3) 0.19114(3) 0.02554(11) Uani 1 1 d .
Cl3 Cl 1.10171(5) 0.19992(3) 0.31850(3) 0.02946(12) Uani 1 1 d .
Cl4 Cl 0.83653(4) 0.20564(2) 0.31092(3) 0.01825(9) Uani 1 1 d .
C1 C 0.95211(16) 0.19586(10) 0.16094(11) 0.0177(4) Uani 1 1 d D
H1A H 0.931(2) 0.1723(12) 0.1160(8) 0.027 Uiso 1 1 d D
H1B H 1.0247(8) 0.1995(12) 0.1418(14) 0.027 Uiso 1 1 d D
O1 O 0.90993(13) 0.06431(8) 0.36737(8) 0.0259(3) Uani 1 1 d .
C2 C 1.14385(19) 0.02842(12) 0.27425(13) 0.0281(5) Uani 1 1 d .
O2 O 0.60776(12) 0.20942(8) 0.24672(8) 0.0236(3) Uani 1 1 d .
C3 C 1.0586(2) -0.01600(11) 0.26019(14) 0.0288(5) Uani 1 1 d .
O3 O 0.94026(13) 0.34601(8) 0.35132(8) 0.0250(3) Uani 1 1 d .
C4 C 1.02653(18) -0.00835(11) 0.18782(13) 0.0273(5) Uani 1 1 d .
C5 C 1.09194(19) 0.04105(11) 0.15642(13) 0.0265(5) Uani 1 1 d .
C6 C 1.16494(18) 0.06361(11) 0.20965(14) 0.0271(5) Uani 1 1 d .
C7 C 1.2090(2) 0.03146(16) 0.34276(16) 0.0461(7) Uani 1 1 d .
H7A H 1.2588 -0.0065 0.3444 0.069 Uiso 1 1 calc R
H7B H 1.1619 0.0290 0.3839 0.069 Uiso 1 1 calc R
H7C H 1.2488 0.0739 0.3446 0.069 Uiso 1 1 calc R
C8 C 1.0172(3) -0.06723(13) 0.31228(17) 0.0471(8) Uani 1 1 d .
H8A H 1.0693 -0.1036 0.3185 0.071 Uiso 1 1 calc R
H8B H 0.9502 -0.0859 0.2936 0.071 Uiso 1 1 calc R
H8C H 1.0052 -0.0455 0.3586 0.071 Uiso 1 1 calc R
C9 C 0.9473(2) -0.05191(14) 0.14785(18) 0.0439(7) Uani 1 1 d .
H9A H 0.9832 -0.0920 0.1293 0.066 Uiso 1 1 calc R
H9B H 0.9159 -0.0263 0.1078 0.066 Uiso 1 1 calc R
H9C H 0.8912 -0.0658 0.1804 0.066 Uiso 1 1 calc R
C10 C 1.0925(3) 0.06077(15) 0.07817(14) 0.0441(7) Uani 1 1 d .
H10A H 1.1428 0.0322 0.0527 0.066 Uiso 1 1 calc R
H10B H 1.1139 0.1081 0.0739 0.066 Uiso 1 1 calc R
H10C H 1.0212 0.0549 0.0572 0.066 Uiso 1 1 calc R
C11 C 1.2581(2) 0.10924(15) 0.19781(19) 0.0466(7) Uani 1 1 d .
H11A H 1.3201 0.0822 0.1852 0.070 Uiso 1 1 calc R
H11B H 1.2739 0.1346 0.2418 0.070 Uiso 1 1 calc R
H11C H 1.2411 0.1407 0.1587 0.070 Uiso 1 1 calc R
C12 C 0.71443(18) 0.14201(11) 0.03981(11) 0.0236(4) Uani 1 1 d .
C13 C 0.61596(17) 0.15205(11) 0.07422(11) 0.0210(4) Uani 1 1 d .
C14 C 0.59616(18) 0.22237(11) 0.07627(11) 0.0219(4) Uani 1 1 d .
C15 C 0.68221(19) 0.25566(12) 0.04369(12) 0.0253(5) Uani 1 1 d .
C16 C 0.75468(19) 0.20615(13) 0.02106(12) 0.0270(5) Uani 1 1 d .
C17 C 0.7602(2) 0.07561(14) 0.01901(14) 0.0408(7) Uani 1 1 d .
H17A H 0.7275 0.0607 -0.0264 0.061 Uiso 1 1 calc R
H17B H 0.7462 0.0423 0.0565 0.061 Uiso 1 1 calc R
H17C H 0.8371 0.0802 0.0133 0.061 Uiso 1 1 calc R
C18 C 0.5431(2) 0.09581(13) 0.09548(14) 0.0331(5) Uani 1 1 d .
H18A H 0.5189 0.0714 0.0525 0.050 Uiso 1 1 calc R
H18B H 0.4817 0.1145 0.1201 0.050 Uiso 1 1 calc R
H18C H 0.5813 0.0648 0.1277 0.050 Uiso 1 1 calc R
C19 C 0.4985(2) 0.25670(14) 0.10377(14) 0.0362(6) Uani 1 1 d .
H19A H 0.4570 0.2751 0.0633 0.054 Uiso 1 1 calc R
H19B H 0.5196 0.2934 0.1362 0.054 Uiso 1 1 calc R
H19C H 0.4553 0.2240 0.1297 0.054 Uiso 1 1 calc R
C20 C 0.6864(3) 0.32971(13) 0.02625(15) 0.0407(7) Uani 1 1 d .
H20A H 0.6601 0.3370 -0.0230 0.061 Uiso 1 1 calc R
H20B H 0.7598 0.3457 0.0308 0.061 Uiso 1 1 calc R
H20C H 0.6418 0.3547 0.0596 0.061 Uiso 1 1 calc R
C21 C 0.8514(2) 0.21886(19) -0.02289(14) 0.0460(8) Uani 1 1 d .
H21A H 0.8332 0.2135 -0.0739 0.069 Uiso 1 1 calc R
H21B H 0.9072 0.1866 -0.0093 0.069 Uiso 1 1 calc R
H21C H 0.8770 0.2648 -0.0142 0.069 Uiso 1 1 calc R
C22 C 1.06018(19) 0.37359(12) 0.13864(13) 0.0274(5) Uani 1 1 d .
C23 C 1.05313(19) 0.41328(11) 0.20161(14) 0.0283(5) Uani 1 1 d .
C24 C 1.1312(2) 0.38984(12) 0.25122(13) 0.0306(5) Uani 1 1 d .
C25 C 1.18594(18) 0.33608(13) 0.21868(15) 0.0316(5) Uani 1 1 d .
C26 C 1.14269(19) 0.32638(12) 0.14957(14) 0.0308(5) Uani 1 1 d .
C27 C 1.0000(3) 0.38627(17) 0.06969(15) 0.0468(8) Uani 1 1 d .
H27A H 1.0389 0.4189 0.0407 0.070 Uiso 1 1 calc R
H27B H 0.9296 0.4043 0.0802 0.070 Uiso 1 1 calc R
H27C H 0.9922 0.3439 0.0431 0.070 Uiso 1 1 calc R
C28 C 0.9851(2) 0.47501(13) 0.20903(18) 0.0445(7) Uani 1 1 d .
H28A H 1.0088 0.5098 0.1756 0.067 Uiso 1 1 calc R
H28B H 0.9912 0.4921 0.2583 0.067 Uiso 1 1 calc R
H28C H 0.9109 0.4634 0.1981 0.067 Uiso 1 1 calc R
C29 C 1.1607(2) 0.41860(16) 0.32338(16) 0.0453(7) Uani 1 1 d .
H29A H 1.2278 0.4433 0.3202 0.068 Uiso 1 1 calc R
H29B H 1.1688 0.3819 0.3583 0.068 Uiso 1 1 calc R
H29C H 1.1047 0.4493 0.3388 0.068 Uiso 1 1 calc R
C30 C 1.2844(2) 0.30265(16) 0.2504(2) 0.0509(8) Uani 1 1 d .
H30A H 1.3398 0.3367 0.2585 0.076 Uiso 1 1 calc R
H30B H 1.3100 0.2684 0.2171 0.076 Uiso 1 1 calc R
H30C H 1.2670 0.2813 0.2961 0.076 Uiso 1 1 calc R
C31 C 1.1837(3) 0.27951(15) 0.09234(18) 0.0478(8) Uani 1 1 d .
H31A H 1.2344 0.3037 0.0625 0.072 Uiso 1 1 calc R
H31B H 1.1242 0.2636 0.0623 0.072 Uiso 1 1 calc R
H31C H 1.2192 0.2409 0.1151 0.072 Uiso 1 1 calc R
C32 C 0.9454(2) 0.09246(16) 0.43530(14) 0.0406(6) Uani 1 1 d .
H32A H 0.9714 0.1391 0.4289 0.049 Uiso 1 1 calc R
H32B H 1.0034 0.0649 0.4566 0.049 Uiso 1 1 calc R
C33 C 0.8509(3) 0.09161(19) 0.48195(17) 0.0601(10) Uani 1 1 d .
H33A H 0.8079 0.1330 0.4755 0.072 Uiso 1 1 calc R
H33B H 0.8721 0.0873 0.5331 0.072 Uiso 1 1 calc R
C34 C 0.7907(3) 0.0304(2) 0.45636(17) 0.0591(9) Uani 1 1 d .
H34A H 0.8207 -0.0114 0.4775 0.071 Uiso 1 1 calc R
H34B H 0.7145 0.0335 0.4680 0.071 Uiso 1 1 calc R
C35 C 0.8066(2) 0.03297(16) 0.37758(14) 0.0389(6) Uani 1 1 d .
H35A H 0.8054 -0.0130 0.3570 0.047 Uiso 1 1 calc R
H35B H 0.7499 0.0599 0.3539 0.047 Uiso 1 1 calc R
C36 C 0.5888(2) 0.26617(13) 0.29380(14) 0.0330(5) Uani 1 1 d .
H36A H 0.5259 0.2921 0.2772 0.040 Uiso 1 1 calc R
H36B H 0.6511 0.2966 0.2955 0.040 Uiso 1 1 calc R
C37 C 0.5703(2) 0.23557(16) 0.36625(16) 0.0449(7) Uani 1 1 d .
H37A H 0.6382 0.2274 0.3924 0.054 Uiso 1 1 calc R
H37B H 0.5248 0.2650 0.3956 0.054 Uiso 1 1 calc R
C38 C 0.5152(4) 0.17054(18) 0.34814(18) 0.0669(11) Uani 1 1 d .
H38A H 0.5357 0.1349 0.3829 0.080 Uiso 1 1 calc R
H38B H 0.4371 0.1763 0.3488 0.080 Uiso 1 1 calc R
C39 C 0.5503(2) 0.15285(14) 0.27528(15) 0.0392(6) Uani 1 1 d .
H39A H 0.5967 0.1126 0.2774 0.047 Uiso 1 1 calc R
H39B H 0.4880 0.1425 0.2440 0.047 Uiso 1 1 calc R
C40 C 0.8662(3) 0.40033(14) 0.36159(15) 0.0424(7) Uani 1 1 d .
H40A H 0.8209 0.4066 0.3181 0.051 Uiso 1 1 calc R
H40B H 0.9046 0.4430 0.3716 0.051 Uiso 1 1 calc R
C41 C 0.8010(3) 0.3812(2) 0.4234(2) 0.0675(12) Uani 1 1 d .
H41A H 0.7298 0.3660 0.4067 0.081 Uiso 1 1 calc R
H41B H 0.7922 0.4202 0.4559 0.081 Uiso 1 1 calc R
C42 C 0.8582(2) 0.32520(14) 0.46146(13) 0.0345(6) Uani 1 1 d .
H42A H 0.8170 0.2828 0.4585 0.041 Uiso 1 1 calc R
H42B H 0.8713 0.3366 0.5126 0.041 Uiso 1 1 calc R
C43 C 0.9614(2) 0.31885(14) 0.42228(12) 0.0321(5) Uani 1 1 d .
H43A H 1.0183 0.3448 0.4471 0.039 Uiso 1 1 calc R
H43B H 0.9835 0.2710 0.4193 0.039 Uiso 1 1 calc R

loop_
_atom_site_aniso_label
_atom_site_aniso_U_11
_atom_site_aniso_U_22
_atom_site_aniso_U_33
_atom_site_aniso_U_23
_atom_site_aniso_U_13
_atom_site_aniso_U_12
Y1 0.01601(9) 0.01826(9) 0.02009(9) -0.00193(7) 0.00180(7) 0.00138(7)
Y2 0.01785(9) 0.01675(9) 0.01599(9) -0.00021(7) 0.00118(7) -0.00041(7)
Y3 0.01609(9) 0.01782(9) 0.01914(9) 0.00165(7) 0.00240(7) -0.00040(7)
Cl1 0.0249(3) 0.0213(2) 0.0288(3) -0.0001(2) -0.0039(2) -0.00086(19)
Cl2 0.0247(3) 0.0205(2) 0.0313(3) 0.0017(2) -0.0019(2) 0.00139(19)
Cl3 0.0250(3) 0.0265(3) 0.0368(3) 0.0001(2) -0.0034(2) -0.0005(2)
Cl4 0.0179(2) 0.0198(2) 0.0172(2) -0.00120(17) 0.00256(16) 0.00014(17)
C1 0.0161(9) 0.0184(9) 0.0188(9) -0.0021(7) 0.0027(7) -0.0004(7)
O1 0.0265(8) 0.0288(8) 0.0224(8) 0.0012(6) 0.0026(6) -0.0011(7)
C2 0.0255(11) 0.0272(11) 0.0317(12) -0.0020(9) -0.0008(9) 0.0116(9)
O2 0.0212(7) 0.0264(8) 0.0233(8) -0.0016(6) 0.0039(6) -0.0001(6)
C3 0.0315(12) 0.0182(10) 0.0370(13) 0.0016(9) 0.0081(10) 0.0067(9)
O3 0.0304(8) 0.0242(8) 0.0205(7) -0.0027(6) 0.0008(6) 0.0000(6)
C4 0.0257(11) 0.0188(10) 0.0377(13) -0.0071(9) 0.0029(9) 0.0044(9)
C5 0.0294(12) 0.0228(11) 0.0276(11) -0.0012(9) 0.0075(9) 0.0110(9)
C6 0.0188(10) 0.0217(11) 0.0409(13) -0.0028(9) 0.0075(9) 0.0040(8)
C7 0.0436(16) 0.0493(17) 0.0447(16) -0.0054(13) -0.0133(13) 0.0215(14)
C8 0.065(2) 0.0223(12) 0.0546(18) 0.0093(12) 0.0222(15) 0.0085(12)
C9 0.0395(15) 0.0293(14) 0.0629(19) -0.0184(13) -0.0041(14) 0.0025(12)
C10 0.065(2) 0.0373(15) 0.0304(13) 0.0006(11) 0.0148(13) 0.0221(14)
C11 0.0285(14) 0.0395(16) 0.073(2) -0.0055(14) 0.0198(14) -0.0035(12)
C12 0.0284(11) 0.0258(11) 0.0165(9) -0.0027(8) -0.0026(8) 0.0079(9)
C13 0.0225(10) 0.0211(10) 0.0192(10) -0.0004(8) -0.0039(8) -0.0013(8)
C14 0.0229(10) 0.0215(10) 0.0212(10) -0.0034(8) -0.0062(8) 0.0041(8)
C15 0.0299(12) 0.0228(11) 0.0229(10) 0.0041(8) -0.0096(9) -0.0019(9)
C16 0.0235(11) 0.0419(14) 0.0157(10) 0.0041(9) -0.0002(8) -0.0012(10)
C17 0.0552(18) 0.0390(15) 0.0279(13) -0.0116(11) -0.0066(12) 0.0231(13)
C18 0.0354(13) 0.0305(12) 0.0329(13) 0.0043(10) -0.0087(10) -0.0112(10)
C19 0.0307(13) 0.0412(15) 0.0365(14) -0.0106(11) -0.0075(11) 0.0152(11)
C20 0.0575(18) 0.0252(12) 0.0385(14) 0.0117(11) -0.0206(13) -0.0085(12)
C21 0.0337(14) 0.081(2) 0.0236(12) 0.0089(13) 0.0062(11) -0.0069(14)
C22 0.0270(12) 0.0264(11) 0.0287(12) 0.0065(9) 0.0032(9) -0.0077(9)
C23 0.0285(12) 0.0183(10) 0.0384(13) 0.0046(9) 0.0089(10) -0.0045(9)
C24 0.0300(12) 0.0288(12) 0.0330(12) 0.0034(10) 0.0014(10) -0.0150(10)
C25 0.0186(11) 0.0290(12) 0.0473(15) 0.0107(11) 0.0034(10) -0.0058(9)
C26 0.0271(12) 0.0251(11) 0.0407(14) 0.0036(10) 0.0161(10) -0.0039(9)
C27 0.0465(17) 0.060(2) 0.0334(14) 0.0190(13) -0.0013(12) -0.0150(14)
C28 0.0460(16) 0.0240(13) 0.064(2) 0.0076(12) 0.0165(14) 0.0036(11)
C29 0.0477(17) 0.0471(17) 0.0409(15) -0.0028(13) -0.0040(13) -0.0246(14)
C30 0.0217(13) 0.0472(17) 0.084(2) 0.0239(16) -0.0012(14) -0.0054(12)
C31 0.0478(17) 0.0398(15) 0.0569(19) -0.0061(14) 0.0337(15) -0.0087(13)
C32 0.0501(17) 0.0455(16) 0.0256(12) 0.0038(11) -0.0105(11) -0.0112(13)
C33 0.093(3) 0.059(2) 0.0289(15) -0.0095(14) 0.0120(16) -0.001(2)
C34 0.056(2) 0.084(3) 0.0384(17) 0.0069(16) 0.0140(15) -0.0167(19)
C35 0.0350(14) 0.0507(17) 0.0309(13) 0.0046(12) 0.0012(11) -0.0139(12)
C36 0.0297(13) 0.0273(12) 0.0426(14) -0.0070(10) 0.0113(11) 0.0045(10)
C37 0.0446(16) 0.0531(18) 0.0379(15) -0.0145(13) 0.0206(13) -0.0104(14)
C38 0.108(3) 0.051(2) 0.0435(18) -0.0076(15) 0.034(2) -0.028(2)
C39 0.0418(15) 0.0346(14) 0.0420(15) -0.0078(11) 0.0175(12) -0.0151(12)
C40 0.068(2) 0.0266(13) 0.0326(14) 0.0001(10) 0.0078(13) 0.0158(13)
C41 0.064(2) 0.081(3) 0.059(2) 0.0303(19) 0.0266(18) 0.043(2)
C42 0.0378(14) 0.0407(14) 0.0250(12) 0.0029(10) 0.0028(10) -0.0005(12)
C43 0.0364(13) 0.0406(14) 0.0193(11) -0.0033(10) -0.0041(9) 0.0092(11)

loop_
_atom_type_symbol
_atom_type_description
_atom_type_scat_dispersion_real
_atom_type_scat_dispersion_imag
_atom_type_scat_source
C C 0.0033 0.0016 'International Tables Vol C Tables 4.2.6.8 and 6.1.1.4'
H H 0.0000 0.0000 'International Tables Vol C Tables 4.2.6.8 and 6.1.1.4'
Cl Cl 0.1484 0.1585 'International Tables Vol C Tables 4.2.6.8 and 6.1.1.4'
O O 0.0106 0.0060 'International Tables Vol C Tables 4.2.6.8 and 6.1.1.4'
Y Y -2.7962 3.5667 'International Tables Vol C Tables 4.2.6.8 and 6.1.1.4'

loop_
_geom_angle_atom_site_label_1
_geom_angle_atom_site_label_2
_geom_angle_atom_site_label_3
_geom_angle
C1 Y1 O1 144.21(6)
C1 Y1 C2 128.06(7)
O1 Y1 C2 86.42(7)
C1 Y1 C6 97.33(7)
O1 Y1 C6 117.32(7)
C2 Y1 C6 30.94(7)
C1 Y1 C3 137.55(7)
O1 Y1 C3 76.52(6)
C2 Y1 C3 30.66(8)
C6 Y1 C3 50.69(7)
C1 Y1 C5 87.28(7)
O1 Y1 C5 127.08(6)
C2 Y1 C5 50.91(7)
C6 Y1 C5 30.65(7)
C3 Y1 C5 50.67(7)
C1 Y1 C4 109.31(7)
O1 Y1 C4 100.09(7)
C2 Y1 C4 50.67(7)
C6 Y1 C4 50.56(7)
C3 Y1 C4 30.56(8)
C5 Y1 C4 30.63(7)
C1 Y1 Cl3 84.22(5)
O1 Y1 Cl3 92.32(4)
C2 Y1 Cl3 82.66(6)
C6 Y1 Cl3 80.82(5)
C3 Y1 Cl3 111.81(6)
C5 Y1 Cl3 108.54(6)
C4 Y1 Cl3 130.13(5)
C1 Y1 Cl1 82.72(5)
O1 Y1 Cl1 82.43(4)
C2 Y1 Cl1 126.87(6)
C6 Y1 Cl1 128.42(5)
C3 Y1 Cl1 96.47(6)
C5 Y1 Cl1 98.52(6)
C4 Y1 Cl1 80.55(5)
Cl3 Y1 Cl1 149.247(19)
C1 Y1 Cl4 73.36(5)
O1 Y1 Cl4 71.48(4)
C2 Y1 Cl4 146.67(5)
C6 Y1 Cl4 153.72(5)
C3 Y1 Cl4 147.75(5)
C5 Y1 Cl4 160.27(5)
C4 Y1 Cl4 155.60(5)
Cl3 Y1 Cl4 73.910(17)
Cl1 Y1 Cl4 75.703(16)
C1 Y1 Y2 41.41(5)
O1 Y1 Y2 107.48(4)
C2 Y1 Y2 162.63(5)
C6 Y1 Y2 134.36(6)
C3 Y1 Y2 141.31(6)
C5 Y1 Y2 111.73(5)
C4 Y1 Y2 114.99(5)
Cl3 Y1 Y2 106.520(14)
Cl1 Y1 Y2 47.994(12)
Cl4 Y1 Y2 50.451(11)
C1 Y1 Y3 41.41(5)
O1 Y1 Y3 114.63(4)
C2 Y1 Y3 124.55(6)
C6 Y1 Y3 105.76(5)
C3 Y1 Y3 154.78(5)
C5 Y1 Y3 115.35(5)
C4 Y1 Y3 145.01(5)
Cl3 Y1 Y3 48.018(13)
Cl1 Y1 Y3 107.154(13)
Cl4 Y1 Y3 51.081(11)
Y2 Y1 Y3 59.657(6)
C1 Y2 O2 144.36(6)
C1 Y2 C13 129.10(7)
O2 Y2 C13 83.54(6)
C1 Y2 C14 138.25(7)
O2 Y2 C14 76.75(6)
C13 Y2 C14 30.93(7)
C1 Y2 C12 98.38(7)
O2 Y2 C12 114.12(6)
C13 Y2 C12 30.92(7)
C14 Y2 C12 50.87(7)
C1 Y2 C15 109.56(7)
O2 Y2 C15 102.50(7)
C13 Y2 C15 50.88(7)
C14 Y2 C15 30.70(7)
C12 Y2 C15 50.58(7)
C1 Y2 C16 88.32(7)
O2 Y2 C16 127.16(6)
C13 Y2 C16 50.70(7)
C14 Y2 C16 50.49(7)
C12 Y2 C16 30.53(7)
C15 Y2 C16 30.37(7)
C1 Y2 Cl1 83.15(5)
O2 Y2 Cl1 88.25(4)
C13 Y2 Cl1 82.81(5)
C14 Y2 Cl1 112.51(5)
C12 Y2 Cl1 80.06(5)
C15 Y2 Cl1 129.79(5)
C16 Y2 Cl1 107.42(6)
C1 Y2 Cl2 84.08(5)
O2 Y2 Cl2 87.16(4)
C13 Y2 Cl2 124.92(5)
C14 Y2 Cl2 94.17(5)
C12 Y2 Cl2 127.57(5)
C15 Y2 Cl2 79.05(5)
C16 Y2 Cl2 98.04(6)
Cl1 Y2 Cl2 151.057(18)
C1 Y2 Cl4 73.63(5)
O2 Y2 Cl4 70.73(4)
C13 Y2 Cl4 146.55(5)
C14 Y2 Cl4 146.30(5)
C12 Y2 Cl4 155.06(5)
C15 Y2 Cl4 154.32(5)
C16 Y2 Cl4 161.37(5)
Cl1 Y2 Cl4 75.579(16)
Cl2 Y2 Cl4 75.932(16)
C1 Y2 Y3 41.69(5)
O2 Y2 Y3 110.69(4)
C13 Y2 Y3 162.11(5)
C14 Y2 Y3 139.41(5)
C12 Y2 Y3 134.74(5)
C15 Y2 Y3 113.47(5)
C16 Y2 Y3 111.54(5)
Cl1 Y2 Y3 107.642(13)
Cl2 Y2 Y3 48.424(12)
Cl4 Y2 Y3 51.324(10)
C1 Y2 Y1 41.96(5)
O2 Y2 Y1 110.22(4)
C13 Y2 Y1 126.36(5)
C14 Y2 Y1 157.02(5)
C12 Y2 Y1 108.05(5)
C15 Y2 Y1 146.74(5)
C16 Y2 Y1 117.66(5)
Cl1 Y2 Y1 47.935(12)
Cl2 Y2 Y1 107.796(13)
Cl4 Y2 Y1 50.328(10)
Y3 Y2 Y1 60.207(6)
C1 Y2 H1A 23.51(13)
O2 Y2 H1A 162.4(5)
C13 Y2 H1A 105.59(15)
C14 Y2 H1A 118.7(3)
C12 Y2 H1A 74.89(15)
C15 Y2 H1A 94.8(5)
C16 Y2 H1A 68.5(4)
Cl1 Y2 H1A 78.3(6)
Cl2 Y2 H1A 99.2(5)
Cl4 Y2 H1A 94.8(3)
Y3 Y2 H1A 63.9(2)
Y1 Y2 H1A 52.3(5)
C1 Y3 O3 145.11(6)
C1 Y3 C23 127.00(7)
O3 Y3 C23 84.33(7)
C1 Y3 C22 96.45(7)
O3 Y3 C22 114.85(7)
C23 Y3 C22 30.83(7)
C1 Y3 C24 137.39(7)
O3 Y3 C24 77.20(7)
C23 Y3 C24 30.76(8)
C22 Y3 C24 50.71(7)
C1 Y3 C25 109.40(8)
O3 Y3 C25 102.62(7)
C23 Y3 C25 50.56(7)
C22 Y3 C25 50.36(8)
C24 Y3 C25 30.55(8)
C1 Y3 C26 87.33(7)
O3 Y3 C26 127.49(7)
C23 Y3 C26 50.53(7)
C22 Y3 C26 30.49(8)
C24 Y3 C26 50.33(8)
C25 Y3 C26 30.21(8)
C1 Y3 Cl3 84.29(5)
O3 Y3 Cl3 88.33(4)
C23 Y3 Cl3 125.84(6)
C22 Y3 Cl3 127.17(6)
C24 Y3 Cl3 95.39(6)
C25 Y3 Cl3 79.48(5)
C26 Y3 Cl3 97.40(6)
C1 Y3 Cl2 83.93(5)
O3 Y3 Cl2 84.71(4)
C23 Y3 Cl2 84.29(6)
C22 Y3 Cl2 83.47(5)
C24 Y3 Cl2 113.06(6)
C25 Y3 Cl2 132.29(5)
C26 Y3 Cl2 111.38(6)
Cl3 Y3 Cl2 148.231(18)
C1 Y3 Cl4 73.00(5)
O3 Y3 Cl4 72.22(4)
C23 Y3 Cl4 149.99(5)
C22 Y3 Cl4 157.06(5)
C24 Y3 Cl4 147.43(6)
C25 Y3 Cl4 152.09(6)
C26 Y3 Cl4 158.69(5)
Cl3 Y3 Cl4 73.043(17)
Cl2 Y3 Cl4 75.313(16)
C1 Y3 Y2 41.65(5)
O3 Y3 Y2 109.89(4)
C23 Y3 Y2 126.36(6)
C22 Y3 Y2 108.18(5)
C24 Y3 Y2 156.89(6)
C25 Y3 Y2 146.98(6)
C26 Y3 Y2 117.95(6)
Cl3 Y3 Y2 106.580(14)
Cl2 Y3 Y2 48.298(12)
Cl4 Y3 Y2 50.528(11)
C1 Y3 Y1 41.92(5)
O3 Y3 Y1 112.47(4)
C23 Y3 Y1 159.78(5)
C22 Y3 Y1 132.17(5)
C24 Y3 Y1 138.97(6)
C25 Y3 Y1 112.32(5)
C26 Y3 Y1 109.29(5)
Cl3 Y3 Y1 47.597(13)
Cl2 Y3 Y1 107.602(13)
Cl4 Y3 Y1 50.169(10)
Y2 Y3 Y1 60.136(6)
Y1 Cl1 Y2 84.071(16)
Y2 Cl2 Y3 83.278(16)
Y1 Cl3 Y3 84.385(18)
Y1 Cl4 Y2 79.221(13)
Y1 Cl4 Y3 78.750(14)
Y2 Cl4 Y3 78.148(13)
Y2 C1 Y3 96.66(7)
Y2 C1 Y1 96.63(7)
Y3 C1 Y1 96.67(7)
Y2 C1 H1A 78.8(15)
Y3 C1 H1A 157.1(16)
Y1 C1 H1A 106.1(16)
Y2 C1 H1B 159.8(16)
Y3 C1 H1B 90.0(15)
Y1 C1 H1B 101.5(15)
H1A C1 H1B 88(2)
C32 O1 C35 108.13(19)
C32 O1 Y1 121.52(14)
C35 O1 Y1 125.30(14)
C3 C2 C6 107.7(2)
C3 C2 C7 125.7(2)
C6 C2 C7 126.3(2)
C3 C2 Y1 75.00(13)
C6 C2 Y1 74.82(13)
C7 C2 Y1 121.78(16)
C39 O2 C36 106.90(18)
C39 O2 Y2 125.17(14)
C36 O2 Y2 124.04(13)
C2 C3 C4 108.3(2)
C2 C3 C8 125.0(3)
C4 C3 C8 126.4(2)
C2 C3 Y1 74.34(13)
C4 C3 Y1 75.05(13)
C8 C3 Y1 121.22(16)
C40 O3 C43 105.35(18)
C40 O3 Y3 128.25(14)
C43 O3 Y3 124.78(14)
C3 C4 C5 108.2(2)
C3 C4 C9 125.9(2)
C5 C4 C9 125.3(2)
C3 C4 Y1 74.39(13)
C5 C4 Y1 74.59(12)
C9 C4 Y1 123.63(16)
C6 C5 C4 107.8(2)
C6 C5 C10 125.6(2)
C4 C5 C10 126.4(2)
C6 C5 Y1 74.41(12)
C4 C5 Y1 74.78(12)
C10 C5 Y1 121.87(15)
C5 C6 C2 108.1(2)
C5 C6 C11 126.0(2)
C2 C6 C11 125.4(2)
C5 C6 Y1 74.94(12)
C2 C6 Y1 74.24(12)
C11 C6 Y1 123.29(16)
C2 C7 H7A 109.5
C2 C7 H7B 109.5
H7A C7 H7B 109.5
C2 C7 H7C 109.5
H7A C7 H7C 109.5
H7B C7 H7C 109.5
C3 C8 H8A 109.5
C3 C8 H8B 109.5
H8A C8 H8B 109.5
C3 C8 H8C 109.5
H8A C8 H8C 109.5
H8B C8 H8C 109.5
C4 C9 H9A 109.5
C4 C9 H9B 109.5
H9A C9 H9B 109.5
C4 C9 H9C 109.5
H9A C9 H9C 109.5
H9B C9 H9C 109.5
C5 C10 H10A 109.5
C5 C10 H10B 109.5
H10A C10 H10B 109.5
C5 C10 H10C 109.5
H10A C10 H10C 109.5
H10B C10 H10C 109.5
C6 C11 H11A 109.5
C6 C11 H11B 109.5
H11A C11 H11B 109.5
C6 C11 H11C 109.5
H11A C11 H11C 109.5
H11B C11 H11C 109.5
C16 C12 C13 107.77(19)
C16 C12 C17 125.9(2)
C13 C12 C17 125.9(2)
C16 C12 Y2 75.55(13)
C13 C12 Y2 73.57(12)
C17 C12 Y2 122.53(15)
C14 C13 C12 107.80(19)
C14 C13 C18 127.9(2)
C12 C13 C18 123.9(2)
C14 C13 Y2 74.88(12)
C12 C13 Y2 75.51(12)
C18 C13 Y2 121.14(14)
C15 C14 C13 108.11(19)
C15 C14 C19 124.9(2)
C13 C14 C19 126.9(2)
C15 C14 Y2 75.61(12)
C13 C14 Y2 74.19(12)
C19 C14 Y2 119.13(15)
C16 C15 C14 108.0(2)
C16 C15 C20 126.1(2)
C14 C15 C20 125.3(2)
C16 C15 Y2 75.29(12)
C14 C15 Y2 73.69(12)
C20 C15 Y2 124.13(15)
C15 C16 C12 108.3(2)
C15 C16 C21 125.6(2)
C12 C16 C21 125.7(2)
C15 C16 Y2 74.33(13)
C12 C16 Y2 73.92(12)
C21 C16 Y2 123.09(16)
C12 C17 H17A 109.5
C12 C17 H17B 109.5
H17A C17 H17B 109.5
C12 C17 H17C 109.5
H17A C17 H17C 109.5
H17B C17 H17C 109.5
C13 C18 H18A 109.5
C13 C18 H18B 109.5
H18A C18 H18B 109.5
C13 C18 H18C 109.5
H18A C18 H18C 109.5
H18B C18 H18C 109.5
C14 C19 H19A 109.5
C14 C19 H19B 109.5
H19A C19 H19B 109.5
C14 C19 H19C 109.5
H19A C19 H19C 109.5
H19B C19 H19C 109.5
C15 C20 H20A 109.5
C15 C20 H20B 109.5
H20A C20 H20B 109.5
C15 C20 H20C 109.5
H20A C20 H20C 109.5
H20B C20 H20C 109.5
C16 C21 H21A 109.5
C16 C21 H21B 109.5
H21A C21 H21B 109.5
C16 C21 H21C 109.5
H21A C21 H21C 109.5
H21B C21 H21C 109.5
C26 C22 C23 107.8(2)
C26 C22 C27 126.4(2)
C23 C22 C27 125.3(2)
C26 C22 Y3 75.62(13)
C23 C22 Y3 74.29(13)
C27 C22 Y3 122.20(16)
C24 C23 C22 107.8(2)
C24 C23 C28 126.7(3)
C22 C23 C28 125.0(2)
C24 C23 Y3 75.03(13)
C22 C23 Y3 74.88(13)
C28 C23 Y3 122.55(16)
C25 C24 C23 107.8(2)
C25 C24 C29 123.9(3)
C23 C24 C29 128.1(3)
C25 C24 Y3 75.29(13)
C23 C24 Y3 74.20(13)
C29 C24 Y3 120.40(16)
C26 C25 C24 108.3(2)
C26 C25 C30 126.8(3)
C24 C25 C30 124.4(3)
C26 C25 Y3 75.08(13)
C24 C25 Y3 74.16(13)
C30 C25 Y3 123.54(17)
C25 C26 C22 108.3(2)
C25 C26 C31 126.9(3)
C22 C26 C31 124.5(3)
C25 C26 Y3 74.71(13)
C22 C26 Y3 73.89(13)
C31 C26 Y3 122.73(16)
C22 C27 H27A 109.5
C22 C27 H27B 109.5
H27A C27 H27B 109.5
C22 C27 H27C 109.5
H27A C27 H27C 109.5
H27B C27 H27C 109.5
C23 C28 H28A 109.5
C23 C28 H28B 109.5
H28A C28 H28B 109.5
C23 C28 H28C 109.5
H28A C28 H28C 109.5
H28B C28 H28C 109.5
C24 C29 H29A 109.5
C24 C29 H29B 109.5
H29A C29 H29B 109.5
C24 C29 H29C 109.5
H29A C29 H29C 109.5
H29B C29 H29C 109.5
C25 C30 H30A 109.5
C25 C30 H30B 109.5
H30A C30 H30B 109.5
C25 C30 H30C 109.5
H30A C30 H30C 109.5
H30B C30 H30C 109.5
C26 C31 H31A 109.5
C26 C31 H31B 109.5
H31A C31 H31B 109.5
C26 C31 H31C 109.5
H31A C31 H31C 109.5
H31B C31 H31C 109.5
O1 C32 C33 105.7(2)
O1 C32 H32A 110.6
C33 C32 H32A 110.6
O1 C32 H32B 110.6
C33 C32 H32B 110.6
H32A C32 H32B 108.7
C32 C33 C34 103.1(3)
C32 C33 H33A 111.1
C34 C33 H33A 111.1
C32 C33 H33B 111.1
C34 C33 H33B 111.1
H33A C33 H33B 109.1
C35 C34 C33 102.1(3)
C35 C34 H34A 111.4
C33 C34 H34A 111.4
C35 C34 H34B 111.4
C33 C34 H34B 111.4
H34A C34 H34B 109.2
O1 C35 C34 106.3(2)
O1 C35 H35A 110.5
C34 C35 H35A 110.5
O1 C35 H35B 110.5
C34 C35 H35B 110.5
H35A C35 H35B 108.7
O2 C36 C37 105.1(2)
O2 C36 H36A 110.7
C37 C36 H36A 110.7
O2 C36 H36B 110.7
C37 C36 H36B 110.7
H36A C36 H36B 108.8
C38 C37 C36 103.0(2)
C38 C37 H37A 111.2
C36 C37 H37A 111.2
C38 C37 H37B 111.2
C36 C37 H37B 111.2
H37A C37 H37B 109.1
C39 C38 C37 105.4(2)
C39 C38 H38A 110.7
C37 C38 H38A 110.7
C39 C38 H38B 110.7
C37 C38 H38B 110.7
H38A C38 H38B 108.8
O2 C39 C38 108.4(2)
O2 C39 H39A 110.0
C38 C39 H39A 110.0
O2 C39 H39B 110.0
C38 C39 H39B 110.0
H39A C39 H39B 108.4
O3 C40 C41 106.4(2)
O3 C40 H40A 110.4
C41 C40 H40A 110.4
O3 C40 H40B 110.4
C41 C40 H40B 110.4
H40A C40 H40B 108.6
C40 C41 C42 106.9(2)
C40 C41 H41A 110.3
C42 C41 H41A 110.3
C40 C41 H41B 110.3
C42 C41 H41B 110.3
H41A C41 H41B 108.6
C41 C42 C43 104.1(2)
C41 C42 H42A 110.9
C43 C42 H42A 110.9
C41 C42 H42B 110.9
C43 C42 H42B 110.9
H42A C42 H42B 109.0
O3 C43 C42 105.5(2)
O3 C43 H43A 110.6
C42 C43 H43A 110.6
O3 C43 H43B 110.6
C42 C43 H43B 110.6
H43A C43 H43B 108.8

loop_
_geom_bond_atom_site_label_1
_geom_bond_atom_site_label_2
_geom_bond_distance
Y1 C1 2.450(2)
Y1 O1 2.4771(16)
Y1 C2 2.661(2)
Y1 C6 2.669(2)
Y1 C3 2.670(2)
Y1 C5 2.676(2)
Y1 C4 2.678(2)
Y1 Cl3 2.7028(6)
Y1 Cl1 2.7169(6)
Y1 Cl4 2.8522(5)
Y1 Y2 3.6401(3)
Y1 Y3 3.6427(3)
Y2 C1 2.424(2)
Y2 O2 2.4698(15)
Y2 C13 2.653(2)
Y2 C14 2.662(2)
Y2 C12 2.678(2)
Y2 C15 2.687(2)
Y2 C16 2.699(2)
Y2 Cl1 2.7194(6)
Y2 Cl2 2.7233(6)
Y2 Cl4 2.8573(5)
Y2 Y3 3.6225(3)
Y2 H1A 2.43(3)
Y3 C1 2.426(2)
Y3 O3 2.4365(15)
Y3 C23 2.663(2)
Y3 C22 2.671(2)
Y3 C24 2.674(2)
Y3 C25 2.688(2)
Y3 C26 2.693(2)
Y3 Cl3 2.7209(6)
Y3 Cl2 2.7287(6)
Y3 Cl4 2.8897(5)
C1 H1A 0.99(1)
C1 H1B 0.99(1)
O1 C32 1.447(3)
O1 C35 1.457(3)
C2 C3 1.409(3)
C2 C6 1.422(3)
C2 C7 1.506(4)
O2 C39 1.443(3)
O2 C36 1.450(3)
C3 C4 1.409(4)
C3 C8 1.506(3)
O3 C40 1.440(3)
O3 C43 1.448(3)
C4 C5 1.414(3)
C4 C9 1.506(4)
C5 C6 1.413(3)
C5 C10 1.511(3)
C6 C11 1.501(3)
C7 H7A 0.9800
C7 H7B 0.9800
C7 H7C 0.9800
C8 H8A 0.9800
C8 H8B 0.9800
C8 H8C 0.9800
C9 H9A 0.9800
C9 H9B 0.9800
C9 H9C 0.9800
C10 H10A 0.9800
C10 H10B 0.9800
C10 H10C 0.9800
C11 H11A 0.9800
C11 H11B 0.9800
C11 H11C 0.9800
C12 C16 1.416(3)
C12 C13 1.421(3)
C12 C17 1.492(3)
C13 C14 1.417(3)
C13 C18 1.502(3)
C14 C15 1.416(3)
C14 C19 1.504(3)
C15 C16 1.411(3)
C15 C20 1.505(3)
C16 C21 1.503(3)
C17 H17A 0.9800
C17 H17B 0.9800
C17 H17C 0.9800
C18 H18A 0.9800
C18 H18B 0.9800
C18 H18C 0.9800
C19 H19A 0.9800
C19 H19B 0.9800
C19 H19C 0.9800
C20 H20A 0.9800
C20 H20B 0.9800
C20 H20C 0.9800
C21 H21A 0.9800
C21 H21B 0.9800
C21 H21C 0.9800
C22 C26 1.411(3)
C22 C23 1.418(3)
C22 C27 1.501(4)
C23 C24 1.416(4)
C23 C28 1.502(3)
C24 C25 1.413(4)
C24 C29 1.501(4)
C25 C26 1.403(4)
C25 C30 1.516(4)
C26 C31 1.514(4)
C27 H27A 0.9800
C27 H27B 0.9800
C27 H27C 0.9800
C28 H28A 0.9800
C28 H28B 0.9800
C28 H28C 0.9800
C29 H29A 0.9800
C29 H29B 0.9800
C29 H29C 0.9800
C30 H30A 0.9800
C30 H30B 0.9800
C30 H30C 0.9800
C31 H31A 0.9800
C31 H31B 0.9800
C31 H31C 0.9800
C32 C33 1.488(5)
C32 H32A 0.9900
C32 H32B 0.9900
C33 C34 1.504(5)
C33 H33A 0.9900
C33 H33B 0.9900
C34 C35 1.487(4)
C34 H34A 0.9900
C34 H34B 0.9900
C35 H35A 0.9900
C35 H35B 0.9900
C36 C37 1.503(4)
C36 H36A 0.9900
C36 H36B 0.9900
C37 C38 1.500(4)
C37 H37A 0.9900
C37 H37B 0.9900
C38 C39 1.479(4)
C38 H38A 0.9900
C38 H38B 0.9900
C39 H39A 0.9900
C39 H39B 0.9900
C40 C41 1.478(4)
C40 H40A 0.9900
C40 H40B 0.9900
C41 C42 1.496(4)
C41 H41A 0.9900
C41 H41B 0.9900
C42 C43 1.508(4)
C42 H42A 0.9900
C42 H42B 0.9900
C43 H43A 0.9900
C43 H43B 0.9900

loop_
_geom_torsion_atom_site_label_1
_geom_torsion_atom_site_label_2
_geom_torsion_atom_site_label_3
_geom_torsion_atom_site_label_4
_geom_torsion
O1 Y1 Y2 C1 158.23(8)
C2 Y1 Y2 C1 -59.8(2)
C6 Y1 Y2 C1 -32.96(10)
C3 Y1 Y2 C1 -111.64(11)
C5 Y1 Y2 C1 -58.06(9)
C4 Y1 Y2 C1 -91.32(9)
Cl3 Y1 Y2 C1 60.32(7)
Cl1 Y1 Y2 C1 -139.77(7)
Cl4 Y1 Y2 C1 112.01(7)
Y3 Y1 Y2 C1 49.44(7)
C1 Y1 Y2 O2 -152.33(8)
O1 Y1 Y2 O2 5.90(6)
C2 Y1 Y2 O2 147.87(19)
C6 Y1 Y2 O2 174.70(8)
C3 Y1 Y2 O2 96.03(9)
C5 Y1 Y2 O2 149.61(7)
C4 Y1 Y2 O2 116.34(7)
Cl3 Y1 Y2 O2 -92.02(4)
Cl1 Y1 Y2 O2 67.90(4)
Cl4 Y1 Y2 O2 -40.32(4)
Y3 Y1 Y2 O2 -102.89(4)
C1 Y1 Y2 C13 110.64(9)
O1 Y1 Y2 C13 -91.13(7)
C2 Y1 Y2 C13 50.8(2)
C6 Y1 Y2 C13 77.68(9)
C3 Y1 Y2 C13 -1.00(10)
C5 Y1 Y2 C13 52.58(8)
C4 Y1 Y2 C13 19.32(8)
Cl3 Y1 Y2 C13 170.96(6)
Cl1 Y1 Y2 C13 -29.13(6)
Cl4 Y1 Y2 C13 -137.35(6)
Y3 Y1 Y2 C13 160.08(6)
C1 Y1 Y2 C14 103.61(15)
O1 Y1 Y2 C14 -98.16(14)
C2 Y1 Y2 C14 43.8(2)
C6 Y1 Y2 C14 70.65(15)
C3 Y1 Y2 C14 -8.02(15)
C5 Y1 Y2 C14 45.55(14)
C4 Y1 Y2 C14 12.29(14)
Cl3 Y1 Y2 C14 163.93(13)
Cl1 Y1 Y2 C14 -36.15(13)
Cl4 Y1 Y2 C14 -144.37(13)
Y3 Y1 Y2 C14 153.06(13)
C1 Y1 Y2 C12 82.35(9)
O1 Y1 Y2 C12 -119.42(7)
C2 Y1 Y2 C12 22.55(19)
C6 Y1 Y2 C12 49.39(9)
C3 Y1 Y2 C12 -29.29(10)
C5 Y1 Y2 C12 24.29(8)
C4 Y1 Y2 C12 -8.97(8)
Cl3 Y1 Y2 C12 142.67(6)
Cl1 Y1 Y2 C12 -57.42(6)
Cl4 Y1 Y2 C12 -165.64(6)
Y3 Y1 Y2 C12 131.79(5)
C1 Y1 Y2 C15 38.48(12)
O1 Y1 Y2 C15 -163.29(10)
C2 Y1 Y2 C15 -21.3(2)
C6 Y1 Y2 C15 5.51(12)
C3 Y1 Y2 C15 -73.16(12)
C5 Y1 Y2 C15 -19.58(11)
C4 Y1 Y2 C15 -52.84(11)
Cl3 Y1 Y2 C15 98.79(9)
Cl1 Y1 Y2 C15 -101.29(9)
Cl4 Y1 Y2 C15 150.49(9)
Y3 Y1 Y2 C15 87.92(9)
C1 Y1 Y2 C16 50.78(9)
O1 Y1 Y2 C16 -150.99(7)
C2 Y1 Y2 C16 -9.0(2)
C6 Y1 Y2 C16 17.82(9)
C3 Y1 Y2 C16 -60.85(10)
C5 Y1 Y2 C16 -7.28(8)
C4 Y1 Y2 C16 -40.54(8)
Cl3 Y1 Y2 C16 111.10(6)
Cl1 Y1 Y2 C16 -88.98(6)
Cl4 Y1 Y2 C16 162.80(6)
Y3 Y1 Y2 C16 100.23(6)
C1 Y1 Y2 Cl1 139.77(7)
O1 Y1 Y2 Cl1 -62.00(4)
C2 Y1 Y2 Cl1 79.97(19)
C6 Y1 Y2 Cl1 106.80(7)
C3 Y1 Y2 Cl1 28.13(8)
C5 Y1 Y2 Cl1 81.70(6)
C4 Y1 Y2 Cl1 48.44(6)
Cl3 Y1 Y2 Cl1 -159.92(2)
Cl4 Y1 Y2 Cl1 -108.22(2)
Y3 Y1 Y2 Cl1 -170.790(17)
C1 Y1 Y2 Cl2 -58.73(7)
O1 Y1 Y2 Cl2 99.50(4)
C2 Y1 Y2 Cl2 -118.53(19)
C6 Y1 Y2 Cl2 -91.70(7)
C3 Y1 Y2 Cl2 -170.37(8)
C5 Y1 Y2 Cl2 -116.79(6)
C4 Y1 Y2 Cl2 -150.05(6)
Cl3 Y1 Y2 Cl2 1.58(2)
Cl1 Y1 Y2 Cl2 161.50(2)
Cl4 Y1 Y2 Cl2 53.281(18)
Y3 Y1 Y2 Cl2 -9.288(14)
C1 Y1 Y2 Cl4 -112.01(7)
O1 Y1 Y2 Cl4 46.22(4)
C2 Y1 Y2 Cl4 -171.81(19)
C6 Y1 Y2 Cl4 -144.98(7)
C3 Y1 Y2 Cl4 136.35(8)
C5 Y1 Y2 Cl4 -170.08(6)
C4 Y1 Y2 Cl4 156.66(6)
Cl3 Y1 Y2 Cl4 -51.697(19)
Cl1 Y1 Y2 Cl4 108.22(2)
Y3 Y1 Y2 Cl4 -62.569(13)
C1 Y1 Y2 Y3 -49.44(7)
O1 Y1 Y2 Y3 108.79(4)
C2 Y1 Y2 Y3 -109.24(19)
C6 Y1 Y2 Y3 -82.41(7)
C3 Y1 Y2 Y3 -161.08(8)
C5 Y1 Y2 Y3 -107.51(6)
C4 Y1 Y2 Y3 -140.77(6)
Cl3 Y1 Y2 Y3 10.872(15)
Cl1 Y1 Y2 Y3 170.790(17)
Cl4 Y1 Y2 Y3 62.569(13)
O2 Y2 Y3 C1 151.89(8)
C13 Y2 Y3 C1 -66.95(17)
C14 Y2 Y3 C1 -114.43(10)
C12 Y2 Y3 C1 -36.49(10)
C15 Y2 Y3 C1 -93.51(9)
C16 Y2 Y3 C1 -60.63(9)
Cl1 Y2 Y3 C1 56.96(7)
Cl2 Y2 Y3 C1 -142.06(8)
Cl4 Y2 Y3 C1 110.85(7)
Y1 Y2 Y3 C1 49.80(7)
C1 Y2 Y3 O3 -154.92(8)
O2 Y2 Y3 O3 -3.03(6)
C13 Y2 Y3 O3 138.13(16)
C14 Y2 Y3 O3 90.65(8)
C12 Y2 Y3 O3 168.59(8)
C15 Y2 Y3 O3 111.57(7)
C16 Y2 Y3 O3 144.45(7)
Cl1 Y2 Y3 O3 -97.96(4)
Cl2 Y2 Y3 O3 63.02(4)
Cl4 Y2 Y3 O3 -44.07(4)
Y1 Y2 Y3 O3 -105.12(4)
C1 Y2 Y3 C23 107.27(10)
O2 Y2 Y3 C23 -100.84(8)
C13 Y2 Y3 C23 40.32(17)
C14 Y2 Y3 C23 -7.16(10)
C12 Y2 Y3 C23 70.78(9)
C15 Y2 Y3 C23 13.76(9)
C16 Y2 Y3 C23 46.64(9)
Cl1 Y2 Y3 C23 164.23(7)
Cl2 Y2 Y3 C23 -34.79(7)
Cl4 Y2 Y3 C23 -141.88(7)
Y1 Y2 Y3 C23 157.07(7)
C1 Y2 Y3 C22 78.98(9)
O2 Y2 Y3 C22 -129.13(7)
C13 Y2 Y3 C22 12.03(17)
C14 Y2 Y3 C22 -35.45(9)
C12 Y2 Y3 C22 42.49(9)
C15 Y2 Y3 C22 -14.53(8)
C16 Y2 Y3 C22 18.35(8)
Cl1 Y2 Y3 C22 135.94(6)
Cl2 Y2 Y3 C22 -63.08(6)
Cl4 Y2 Y3 C22 -170.17(6)
Y1 Y2 Y3 C22 128.78(6)
C1 Y2 Y3 C24 100.76(16)
O2 Y2 Y3 C24 -107.35(15)
C13 Y2 Y3 C24 33.8(2)
C14 Y2 Y3 C24 -13.67(17)
C12 Y2 Y3 C24 64.26(16)
C15 Y2 Y3 C24 7.25(16)
C16 Y2 Y3 C24 40.13(16)
Cl1 Y2 Y3 C24 157.72(15)
Cl2 Y2 Y3 C24 -41.30(15)
Cl4 Y2 Y3 C24 -148.39(15)
Y1 Y2 Y3 C24 150.55(15)
C1 Y2 Y3 C25 35.63(12)
O2 Y2 Y3 C25 -172.48(11)
C13 Y2 Y3 C25 -31.32(19)
C14 Y2 Y3 C25 -78.80(12)
C12 Y2 Y3 C25 -0.86(12)
C15 Y2 Y3 C25 -57.88(11)
C16 Y2 Y3 C25 -25.00(11)
Cl1 Y2 Y3 C25 92.59(10)
Cl2 Y2 Y3 C25 -106.43(10)
Cl4 Y2 Y3 C25 146.48(10)
Y1 Y2 Y3 C25 85.43(10)
C1 Y2 Y3 C26 47.47(10)
O2 Y2 Y3 C26 -160.64(7)
C13 Y2 Y3 C26 -19.48(17)
C14 Y2 Y3 C26 -66.96(10)
C12 Y2 Y3 C26 10.97(9)
C15 Y2 Y3 C26 -46.04(8)
C16 Y2 Y3 C26 -13.16(8)
Cl1 Y2 Y3 C26 104.43(6)
Cl2 Y2 Y3 C26 -94.59(6)
Cl4 Y2 Y3 C26 158.32(6)
Y1 Y2 Y3 C26 97.26(6)
C1 Y2 Y3 Cl3 -60.60(7)
O2 Y2 Y3 Cl3 91.29(4)
C13 Y2 Y3 Cl3 -127.55(16)
C14 Y2 Y3 Cl3 -175.03(8)
C12 Y2 Y3 Cl3 -97.09(7)
C15 Y2 Y3 Cl3 -154.11(6)
C16 Y2 Y3 Cl3 -121.23(6)
Cl1 Y2 Y3 Cl3 -3.64(2)
Cl2 Y2 Y3 Cl3 157.34(2)
Cl4 Y2 Y3 Cl3 50.253(19)
Y1 Y2 Y3 Cl3 -10.802(15)
C1 Y2 Y3 Cl2 142.06(8)
O2 Y2 Y3 Cl2 -66.05(4)
C13 Y2 Y3 Cl2 75.11(16)
C14 Y2 Y3 Cl2 27.63(8)
C12 Y2 Y3 Cl2 105.56(7)
C15 Y2 Y3 Cl2 48.55(6)
C16 Y2 Y3 Cl2 81.43(6)
Cl1 Y2 Y3 Cl2 -160.98(2)
Cl4 Y2 Y3 Cl2 -107.09(2)
Y1 Y2 Y3 Cl2 -168.145(17)
C1 Y2 Y3 Cl4 -110.85(7)
O2 Y2 Y3 Cl4 41.04(4)
C13 Y2 Y3 Cl4 -177.80(16)
C14 Y2 Y3 Cl4 134.72(8)
C12 Y2 Y3 Cl4 -147.34(7)
C15 Y2 Y3 Cl4 155.64(6)
C16 Y2 Y3 Cl4 -171.48(6)
Cl1 Y2 Y3 Cl4 -53.892(18)
Cl2 Y2 Y3 Cl4 107.09(2)
Y1 Y2 Y3 Cl4 -61.055(13)
C1 Y2 Y3 Y1 -49.80(7)
O2 Y2 Y3 Y1 102.09(4)
C13 Y2 Y3 Y1 -116.75(16)
C14 Y2 Y3 Y1 -164.23(7)
C12 Y2 Y3 Y1 -86.29(7)
C15 Y2 Y3 Y1 -143.31(6)
C16 Y2 Y3 Y1 -110.43(6)
Cl1 Y2 Y3 Y1 7.163(14)
Cl2 Y2 Y3 Y1 168.145(17)
Cl4 Y2 Y3 Y1 61.055(13)
O1 Y1 Y3 C1 -146.02(8)
C2 Y1 Y3 C1 110.55(10)
C6 Y1 Y3 C1 83.13(9)
C3 Y1 Y3 C1 102.15(15)
C5 Y1 Y3 C1 51.94(9)
C4 Y1 Y3 C1 41.54(12)
Cl3 Y1 Y3 C1 144.63(7)
Cl1 Y1 Y3 C1 -56.59(7)
Cl4 Y1 Y3 C1 -111.04(7)
Y2 Y1 Y3 C1 -49.44(7)
C1 Y1 Y3 O3 150.22(8)
O1 Y1 Y3 O3 4.21(6)
C2 Y1 Y3 O3 -99.23(8)
C6 Y1 Y3 O3 -126.65(7)
C3 Y1 Y3 O3 -107.62(13)
C5 Y1 Y3 O3 -157.84(7)
C4 Y1 Y3 O3 -168.23(10)
Cl3 Y1 Y3 O3 -65.14(5)
Cl1 Y1 Y3 O3 93.63(4)
Cl4 Y1 Y3 O3 39.18(4)
Y2 Y1 Y3 O3 100.78(4)
C1 Y1 Y3 C23 -65.32(18)
O1 Y1 Y3 C23 148.67(17)
C2 Y1 Y3 C23 45.23(18)
C6 Y1 Y3 C23 17.81(18)
C3 Y1 Y3 C23 36.8(2)
C5 Y1 Y3 C23 -13.38(18)
C4 Y1 Y3 C23 -23.78(19)
Cl3 Y1 Y3 C23 79.32(17)
Cl1 Y1 Y3 C23 -121.91(17)
Cl4 Y1 Y3 C23 -176.36(17)
Y2 Y1 Y3 C23 -114.76(17)
C1 Y1 Y3 C22 -38.56(10)
O1 Y1 Y3 C22 175.42(8)
C2 Y1 Y3 C22 71.98(10)
C6 Y1 Y3 C22 44.57(9)
C3 Y1 Y3 C22 63.59(15)
C5 Y1 Y3 C22 13.37(9)
C4 Y1 Y3 C22 2.98(12)
Cl3 Y1 Y3 C22 106.07(7)
Cl1 Y1 Y3 C22 -95.16(7)
Cl4 Y1 Y3 C22 -149.61(7)
Y2 Y1 Y3 C22 -88.01(7)
C1 Y1 Y3 C24 -113.46(11)
O1 Y1 Y3 C24 100.52(9)
C2 Y1 Y3 C24 -2.92(10)
C6 Y1 Y3 C24 -30.33(10)
C3 Y1 Y3 C24 -11.31(15)
C5 Y1 Y3 C24 -61.53(10)
C4 Y1 Y3 C24 -71.92(12)
Cl3 Y1 Y3 C24 31.17(9)
Cl1 Y1 Y3 C24 -170.06(8)
Cl4 Y1 Y3 C24 135.49(8)
Y2 Y1 Y3 C24 -162.91(8)
C1 Y1 Y3 C25 -94.60(10)
O1 Y1 Y3 C25 119.39(8)
C2 Y1 Y3 C25 15.95(9)
C6 Y1 Y3 C25 -11.47(8)
C3 Y1 Y3 C25 7.56(14)
C5 Y1 Y3 C25 -42.66(9)
C4 Y1 Y3 C25 -53.06(11)
Cl3 Y1 Y3 C25 50.04(7)
Cl1 Y1 Y3 C25 -151.19(7)
Cl4 Y1 Y3 C25 154.36(7)
Y2 Y1 Y3 C25 -144.04(6)
C1 Y1 Y3 C26 -62.38(10)
O1 Y1 Y3 C26 151.61(8)
C2 Y1 Y3 C26 48.17(9)
C6 Y1 Y3 C26 20.75(9)
C3 Y1 Y3 C26 39.77(14)
C5 Y1 Y3 C26 -10.44(9)
C4 Y1 Y3 C26 -20.84(11)
Cl3 Y1 Y3 C26 82.25(7)
Cl1 Y1 Y3 C26 -118.97(7)
Cl4 Y1 Y3 C26 -173.42(7)
Y2 Y1 Y3 C26 -111.82(6)
C1 Y1 Y3 Cl3 -144.63(7)
O1 Y1 Y3 Cl3 69.35(5)
C2 Y1 Y3 Cl3 -34.09(7)
C6 Y1 Y3 Cl3 -61.50(6)
C3 Y1 Y3 Cl3 -42.48(13)
C5 Y1 Y3 Cl3 -92.70(6)
C4 Y1 Y3 Cl3 -103.09(9)
Cl1 Y1 Y3 Cl3 158.77(2)
Cl4 Y1 Y3 Cl3 104.32(2)
Y2 Y1 Y3 Cl3 165.921(19)
C1 Y1 Y3 Cl2 58.70(7)
O1 Y1 Y3 Cl2 -87.31(4)
C2 Y1 Y3 Cl2 169.25(7)
C6 Y1 Y3 Cl2 141.83(6)
C3 Y1 Y3 Cl2 160.86(13)
C5 Y1 Y3 Cl2 110.64(6)
C4 Y1 Y3 Cl2 100.25(9)
Cl3 Y1 Y3 Cl2 -156.66(2)
Cl1 Y1 Y3 Cl2 2.109(19)
Cl4 Y1 Y3 Cl2 -52.339(19)
Y2 Y1 Y3 Cl2 9.260(14)
C1 Y1 Y3 Cl4 111.04(7)
O1 Y1 Y3 Cl4 -34.97(4)
C2 Y1 Y3 Cl4 -138.41(7)
C6 Y1 Y3 Cl4 -165.83(6)
C3 Y1 Y3 Cl4 -146.80(13)
C5 Y1 Y3 Cl4 162.98(6)
C4 Y1 Y3 Cl4 152.58(9)
Cl3 Y1 Y3 Cl4 -104.32(2)
Cl1 Y1 Y3 Cl4 54.449(19)
Y2 Y1 Y3 Cl4 61.599(14)
C1 Y1 Y3 Y2 49.44(7)
O1 Y1 Y3 Y2 -96.57(4)
C2 Y1 Y3 Y2 159.99(6)
C6 Y1 Y3 Y2 132.57(6)
C3 Y1 Y3 Y2 151.60(13)
C5 Y1 Y3 Y2 101.38(6)
C4 Y1 Y3 Y2 90.99(9)
Cl3 Y1 Y3 Y2 -165.921(19)
Cl1 Y1 Y3 Y2 -7.150(14)
Cl4 Y1 Y3 Y2 -61.599(14)
C1 Y1 Cl1 Y2 -25.51(5)
O1 Y1 Cl1 Y2 121.83(4)
C2 Y1 Cl1 Y2 -158.44(7)
C6 Y1 Cl1 Y2 -119.12(7)
C3 Y1 Cl1 Y2 -162.75(5)
C5 Y1 Cl1 Y2 -111.64(5)
C4 Y1 Cl1 Y2 -136.56(6)
Cl3 Y1 Cl1 Y2 40.07(4)
Cl4 Y1 Cl1 Y2 49.098(14)
Y3 Y1 Cl1 Y2 8.312(16)
C1 Y2 Cl1 Y1 25.78(5)
O2 Y2 Cl1 Y1 -119.56(4)
C13 Y2 Cl1 Y1 156.73(5)
C14 Y2 Cl1 Y1 165.57(5)
C12 Y2 Cl1 Y1 125.58(5)
C15 Y2 Cl1 Y1 135.58(7)
C16 Y2 Cl1 Y1 111.85(5)
Cl2 Y2 Cl1 Y1 -38.63(4)
Cl4 Y2 Cl1 Y1 -49.017(14)
Y3 Y2 Cl1 Y1 -8.381(16)
C1 Y2 Cl2 Y3 -24.28(5)
O2 Y2 Cl2 Y3 121.13(4)
C13 Y2 Cl2 Y3 -158.77(6)
C14 Y2 Cl2 Y3 -162.39(5)
C12 Y2 Cl2 Y3 -120.31(6)
C15 Y2 Cl2 Y3 -135.55(6)
C16 Y2 Cl2 Y3 -111.73(5)
Cl1 Y2 Cl2 Y3 39.92(4)
Cl4 Y2 Cl2 Y3 50.290(14)
Y1 Y2 Cl2 Y3 10.792(16)
C1 Y3 Cl2 Y2 24.26(5)
O3 Y3 Cl2 Y2 -122.69(4)
C23 Y3 Cl2 Y2 152.50(6)
C22 Y3 Cl2 Y2 121.50(6)
C24 Y3 Cl2 Y2 163.65(6)
C25 Y3 Cl2 Y2 135.05(8)
C26 Y3 Cl2 Y2 108.99(6)
Cl3 Y3 Cl2 Y2 -44.53(4)
Cl4 Y3 Cl2 Y2 -49.709(14)
Y1 Y3 Cl2 Y2 -10.772(16)
C1 Y1 Cl3 Y3 22.63(5)
O1 Y1 Cl3 Y3 -121.65(4)
C2 Y1 Cl3 Y3 152.26(6)
C6 Y1 Cl3 Y3 121.04(6)
C3 Y1 Cl3 Y3 161.94(6)
C5 Y1 Cl3 Y3 107.80(5)
C4 Y1 Cl3 Y3 133.07(7)
Cl1 Y1 Cl3 Y3 -42.58(4)
Cl4 Y1 Cl3 Y3 -51.682(15)
Y2 Y1 Cl3 Y3 -12.649(17)
C1 Y3 Cl3 Y1 -22.87(5)
O3 Y3 Cl3 Y1 122.98(4)
C23 Y3 Cl3 Y1 -155.23(7)
C22 Y3 Cl3 Y1 -116.65(7)
C24 Y3 Cl3 Y1 -160.04(6)
C25 Y3 Cl3 Y1 -133.85(6)
C26 Y3 Cl3 Y1 -109.42(6)
Cl2 Y3 Cl3 Y1 45.83(4)
Cl4 Y3 Cl3 Y1 51.068(15)
Y2 Y3 Cl3 Y1 12.715(17)
C1 Y1 Cl4 Y2 39.79(5)
O1 Y1 Cl4 Y2 -133.43(4)
C2 Y1 Cl4 Y2 175.56(10)
C6 Y1 Cl4 Y2 112.06(13)
C3 Y1 Cl4 Y2 -126.03(11)
C5 Y1 Cl4 Y2 28.31(17)
C4 Y1 Cl4 Y2 -60.37(14)
Cl3 Y1 Cl4 Y2 128.461(18)
Cl1 Y1 Cl4 Y2 -46.751(15)
Y3 Y1 Cl4 Y2 79.904(12)
C1 Y1 Cl4 Y3 -40.11(5)
O1 Y1 Cl4 Y3 146.67(4)
C2 Y1 Cl4 Y3 95.66(10)
C6 Y1 Cl4 Y3 32.16(13)
C3 Y1 Cl4 Y3 154.07(11)
C5 Y1 Cl4 Y3 -51.59(17)
C4 Y1 Cl4 Y3 -140.27(13)
Cl3 Y1 Cl4 Y3 48.557(16)
Cl1 Y1 Cl4 Y3 -126.655(16)
Y2 Y1 Cl4 Y3 -79.904(12)
C1 Y2 Cl4 Y1 -40.24(5)
O2 Y2 Cl4 Y1 139.97(4)
C13 Y2 Cl4 Y1 98.15(9)
C14 Y2 Cl4 Y1 155.81(9)
C12 Y2 Cl4 Y1 34.01(12)
C15 Y2 Cl4 Y1 -141.44(12)
C16 Y2 Cl4 Y1 -55.08(17)
Cl1 Y2 Cl4 Y1 46.727(15)
Cl2 Y2 Cl4 Y1 -128.111(16)
Y3 Y2 Cl4 Y1 -80.621(12)
C1 Y2 Cl4 Y3 40.38(5)
O2 Y2 Cl4 Y3 -139.41(4)
C13 Y2 Cl4 Y3 178.78(9)
C14 Y2 Cl4 Y3 -123.57(9)
C12 Y2 Cl4 Y3 114.63(12)
C15 Y2 Cl4 Y3 -60.82(12)
C16 Y2 Cl4 Y3 25.54(17)
Cl1 Y2 Cl4 Y3 127.348(16)
Cl2 Y2 Cl4 Y3 -47.490(15)
Y1 Y2 Cl4 Y3 80.621(12)
C1 Y3 Cl4 Y1 40.69(5)
O3 Y3 Cl4 Y1 -142.19(4)
C23 Y3 Cl4 Y1 177.49(11)
C22 Y3 Cl4 Y1 105.80(14)
C24 Y3 Cl4 Y1 -121.27(11)
C25 Y3 Cl4 Y1 -58.80(13)
C26 Y3 Cl4 Y1 17.31(17)
Cl3 Y3 Cl4 Y1 -48.417(16)
Cl2 Y3 Cl4 Y1 128.733(17)
Y2 Y3 Cl4 Y1 81.194(12)
C1 Y3 Cl4 Y2 -40.50(5)
O3 Y3 Cl4 Y2 136.62(4)
C23 Y3 Cl4 Y2 96.29(12)
C22 Y3 Cl4 Y2 24.60(14)
C24 Y3 Cl4 Y2 157.54(11)
C25 Y3 Cl4 Y2 -139.99(13)
C26 Y3 Cl4 Y2 -63.89(17)
Cl3 Y3 Cl4 Y2 -129.610(17)
Cl2 Y3 Cl4 Y2 47.540(15)
Y1 Y3 Cl4 Y2 -81.194(12)
O2 Y2 C1 Y3 -49.15(13)
C13 Y2 C1 Y3 158.64(6)
C14 Y2 C1 Y3 117.18(9)
C12 Y2 C1 Y3 154.72(7)
C15 Y2 C1 Y3 103.68(8)
C16 Y2 C1 Y3 125.81(8)
Cl1 Y2 C1 Y3 -126.43(6)
Cl2 Y2 C1 Y3 27.55(5)
Cl4 Y2 C1 Y3 -49.50(5)
Y1 Y2 C1 Y3 -97.55(8)
O2 Y2 C1 Y1 48.40(13)
C13 Y2 C1 Y1 -103.81(8)
C14 Y2 C1 Y1 -145.27(8)
C12 Y2 C1 Y1 -107.73(7)
C15 Y2 C1 Y1 -158.77(7)
C16 Y2 C1 Y1 -136.64(8)
Cl1 Y2 C1 Y1 -28.88(5)
Cl2 Y2 C1 Y1 125.09(6)
Cl4 Y2 C1 Y1 48.05(5)
Y3 Y2 C1 Y1 97.55(8)
O3 Y3 C1 Y2 44.17(13)
C23 Y3 C1 Y2 -105.64(9)
C22 Y3 C1 Y2 -110.19(8)
C24 Y3 C1 Y2 -145.28(9)
C25 Y3 C1 Y2 -160.33(7)
C26 Y3 C1 Y2 -139.34(8)
Cl3 Y3 C1 Y2 122.95(6)
Cl2 Y3 C1 Y2 -27.49(5)
Cl4 Y3 C1 Y2 48.97(5)
Y1 Y3 C1 Y2 97.51(8)
O3 Y3 C1 Y1 -53.34(13)
C23 Y3 C1 Y1 156.85(7)
C22 Y3 C1 Y1 152.29(7)
C24 Y3 C1 Y1 117.20(10)
C25 Y3 C1 Y1 102.15(8)
C26 Y3 C1 Y1 123.15(8)
Cl3 Y3 C1 Y1 25.44(5)
Cl2 Y3 C1 Y1 -125.01(6)
Cl4 Y3 C1 Y1 -48.54(5)
Y2 Y3 C1 Y1 -97.51(8)
O1 Y1 C1 Y2 -37.22(13)
C2 Y1 C1 Y2 160.87(7)
C6 Y1 C1 Y2 156.91(7)
C3 Y1 C1 Y2 120.58(10)
C5 Y1 C1 Y2 127.89(8)
C4 Y1 C1 Y2 106.22(7)
Cl3 Y1 C1 Y2 -123.16(6)
Cl1 Y1 C1 Y2 28.94(5)
Cl4 Y1 C1 Y2 -48.26(5)
Y3 Y1 C1 Y2 -97.53(8)
O1 Y1 C1 Y3 60.32(12)
C2 Y1 C1 Y3 -101.59(9)
C6 Y1 C1 Y3 -105.56(7)
C3 Y1 C1 Y3 -141.89(9)
C5 Y1 C1 Y3 -134.58(8)
C4 Y1 C1 Y3 -156.24(7)
Cl3 Y1 C1 Y3 -25.62(5)
Cl1 Y1 C1 Y3 126.47(6)
Cl4 Y1 C1 Y3 49.28(5)
Y2 Y1 C1 Y3 97.53(8)
C1 Y1 O1 C32 -83.0(2)
C2 Y1 O1 C32 82.83(19)
C6 Y1 O1 C32 81.20(19)
C3 Y1 O1 C32 112.21(19)
C5 Y1 O1 C32 115.78(19)
C4 Y1 O1 C32 131.82(19)
Cl3 Y1 O1 C32 0.34(18)
Cl1 Y1 O1 C32 -149.23(18)
Cl4 Y1 O1 C32 -71.84(18)
Y2 Y1 O1 C32 -107.79(18)
Y3 Y1 O1 C32 -43.79(19)
C1 Y1 O1 C35 68.8(2)
C2 Y1 O1 C35 -125.4(2)
C6 Y1 O1 C35 -126.98(19)
C3 Y1 O1 C35 -96.0(2)
C5 Y1 O1 C35 -92.4(2)
C4 Y1 O1 C35 -76.4(2)
Cl3 Y1 O1 C35 152.15(19)
Cl1 Y1 O1 C35 2.58(19)
Cl4 Y1 O1 C35 79.98(19)
Y2 Y1 O1 C35 44.03(19)
Y3 Y1 O1 C35 108.03(19)
C1 Y1 C2 C3 -121.13(14)
O1 Y1 C2 C3 69.36(14)
C6 Y1 C2 C3 -113.5(2)
C5 Y1 C2 C3 -76.65(15)
C4 Y1 C2 C3 -36.79(14)
Cl3 Y1 C2 C3 162.17(14)
Cl1 Y1 C2 C3 -8.41(17)
Cl4 Y1 C2 C3 116.96(14)
Y2 Y1 C2 C3 -74.6(2)
Y3 Y1 C2 C3 -172.99(12)
C1 Y1 C2 C6 -7.66(18)
O1 Y1 C2 C6 -177.18(14)
C3 Y1 C2 C6 113.5(2)
C5 Y1 C2 C6 36.81(13)
C4 Y1 C2 C6 76.67(15)
Cl3 Y1 C2 C6 -84.37(14)
Cl1 Y1 C2 C6 105.05(14)
Cl4 Y1 C2 C6 -129.58(13)
Y2 Y1 C2 C6 38.9(3)
Y3 Y1 C2 C6 -59.53(15)
C1 Y1 C2 C7 115.9(2)
O1 Y1 C2 C7 -53.6(2)
C6 Y1 C2 C7 123.6(3)
C3 Y1 C2 C7 -123.0(3)
C5 Y1 C2 C7 160.4(3)
C4 Y1 C2 C7 -159.8(3)
Cl3 Y1 C2 C7 39.2(2)
Cl1 Y1 C2 C7 -131.4(2)
Cl4 Y1 C2 C7 -6.0(3)
Y2 Y1 C2 C7 162.44(17)
Y3 Y1 C2 C7 64.0(2)
C1 Y2 O2 C39 -92.3(2)
C13 Y2 O2 C39 66.35(19)
C14 Y2 O2 C39 97.01(19)
C12 Y2 O2 C39 61.7(2)
C15 Y2 O2 C39 113.86(19)
C16 Y2 O2 C39 94.0(2)
Cl1 Y2 O2 C39 -16.61(19)
Cl2 Y2 O2 C39 -168.02(19)
Cl4 Y2 O2 C39 -91.94(19)
Y3 Y2 O2 C39 -124.83(18)
Y1 Y2 O2 C39 -60.09(19)
C1 Y2 O2 C36 62.6(2)
C13 Y2 O2 C36 -138.80(18)
C14 Y2 O2 C36 -108.14(18)
C12 Y2 O2 C36 -143.46(17)
C15 Y2 O2 C36 -91.29(18)
C16 Y2 O2 C36 -111.11(18)
Cl1 Y2 O2 C36 138.24(17)
Cl2 Y2 O2 C36 -13.17(17)
Cl4 Y2 O2 C36 62.91(17)
Y3 Y2 O2 C36 30.03(18)
Y1 Y2 O2 C36 94.76(17)
C6 C2 C3 C4 -0.3(3)
C7 C2 C3 C4 -173.4(2)
Y1 C2 C3 C4 67.98(16)
C6 C2 C3 C8 174.3(2)
C7 C2 C3 C8 1.2(4)
Y1 C2 C3 C8 -117.4(2)
C6 C2 C3 Y1 -68.30(15)
C7 C2 C3 Y1 118.6(2)
C1 Y1 C3 C2 86.96(17)
O1 Y1 C3 C2 -106.17(15)
C6 Y1 C3 C2 37.55(14)
C5 Y1 C3 C2 77.51(15)
C4 Y1 C3 C2 114.4(2)
Cl3 Y1 C3 C2 -19.10(15)
Cl1 Y1 C3 C2 173.24(13)
Cl4 Y1 C3 C2 -113.39(14)
Y2 Y1 C3 C2 152.59(11)
Y3 Y1 C3 C2 13.6(2)
C1 Y1 C3 C4 -27.39(19)
O1 Y1 C3 C4 139.47(15)
C2 Y1 C3 C4 -114.4(2)
C6 Y1 C3 C4 -76.80(15)
C5 Y1 C3 C4 -36.85(13)
Cl3 Y1 C3 C4 -133.45(13)
Cl1 Y1 C3 C4 58.88(14)
Cl4 Y1 C3 C4 132.26(12)
Y2 Y1 C3 C4 38.23(18)
Y3 Y1 C3 C4 -100.72(17)
C1 Y1 C3 C8 -151.2(2)
O1 Y1 C3 C8 15.6(2)
C2 Y1 C3 C8 121.8(3)
C6 Y1 C3 C8 159.4(3)
C5 Y1 C3 C8 -160.7(3)
C4 Y1 C3 C8 -123.8(3)
Cl3 Y1 C3 C8 102.7(2)
Cl1 Y1 C3 C8 -65.0(2)
Cl4 Y1 C3 C8 8.4(3)
Y2 Y1 C3 C8 -85.6(2)
Y3 Y1 C3 C8 135.44(19)
C1 Y3 O3 C40 -95.4(2)
C23 Y3 O3 C40 60.8(2)
C22 Y3 O3 C40 56.4(2)
C24 Y3 O3 C40 91.2(2)
C25 Y3 O3 C40 108.3(2)
C26 Y3 O3 C40 89.1(2)
Cl3 Y3 O3 C40 -172.9(2)
Cl2 Y3 O3 C40 -23.9(2)
Cl4 Y3 O3 C40 -100.2(2)
Y2 Y3 O3 C40 -65.9(2)
Y1 Y3 O3 C40 -130.8(2)
C1 Y3 O3 C43 68.0(2)
C23 Y3 O3 C43 -135.81(18)
C22 Y3 O3 C43 -140.29(17)
C24 Y3 O3 C43 -105.46(18)
C25 Y3 O3 C43 -88.37(18)
C26 Y3 O3 C43 -107.59(18)
Cl3 Y3 O3 C43 -9.54(17)
Cl2 Y3 O3 C43 139.42(17)
Cl4 Y3 O3 C43 63.18(17)
Y2 Y3 O3 C43 97.50(17)
Y1 Y3 O3 C43 32.55(18)
C2 C3 C4 C5 0.0(3)
C8 C3 C4 C5 -174.5(2)
Y1 C3 C4 C5 67.52(15)
C2 C3 C4 C9 172.0(2)
C8 C3 C4 C9 -2.5(4)
Y1 C3 C4 C9 -120.5(2)
C2 C3 C4 Y1 -67.51(16)
C8 C3 C4 Y1 118.0(2)
C1 Y1 C4 C3 160.79(14)
O1 Y1 C4 C3 -39.93(14)
C2 Y1 C4 C3 36.91(14)
C6 Y1 C4 C3 77.28(15)
C5 Y1 C4 C3 114.4(2)
Cl3 Y1 C4 C3 61.83(16)
Cl1 Y1 C4 C3 -120.42(14)
Cl4 Y1 C4 C3 -107.05(17)
Y2 Y1 C4 C3 -154.73(12)
Y3 Y1 C4 C3 133.09(12)
C1 Y1 C4 C5 46.36(15)
O1 Y1 C4 C5 -154.36(14)
C2 Y1 C4 C5 -77.52(15)
C6 Y1 C4 C5 -37.15(14)
C3 Y1 C4 C5 -114.4(2)
Cl3 Y1 C4 C5 -52.60(16)
Cl1 Y1 C4 C5 125.15(14)
Cl4 Y1 C4 C5 138.52(13)
Y2 Y1 C4 C5 90.84(14)
Y3 Y1 C4 C5 18.66(19)
C1 Y1 C4 C9 -76.1(2)
O1 Y1 C4 C9 83.2(2)
C2 Y1 C4 C9 160.0(3)
C6 Y1 C4 C9 -159.6(3)
C3 Y1 C4 C9 123.1(3)
C5 Y1 C4 C9 -122.5(3)
Cl3 Y1 C4 C9 -175.08(19)
Cl1 Y1 C4 C9 2.7(2)
Cl4 Y1 C4 C9 16.0(3)
Y2 Y1 C4 C9 -31.6(2)
Y3 Y1 C4 C9 -103.8(2)
C3 C4 C5 C6 0.3(2)
C9 C4 C5 C6 -171.7(2)
Y1 C4 C5 C6 67.70(15)
C3 C4 C5 C10 174.0(2)
C9 C4 C5 C10 1.9(4)
Y1 C4 C5 C10 -118.6(2)
C3 C4 C5 Y1 -67.39(16)
C9 C4 C5 Y1 120.6(2)
C1 Y1 C5 C6 109.31(14)
O1 Y1 C5 C6 -81.55(15)
C2 Y1 C5 C6 -37.17(14)
C3 Y1 C5 C6 -77.06(15)
C4 Y1 C5 C6 -113.8(2)
Cl3 Y1 C5 C6 26.33(14)
Cl1 Y1 C5 C6 -168.47(13)
Cl4 Y1 C5 C6 120.31(17)
Y2 Y1 C5 C6 143.50(12)
Y3 Y1 C5 C6 77.89(14)
C1 Y1 C5 C4 -136.87(15)
O1 Y1 C5 C4 32.27(17)
C2 Y1 C5 C4 76.65(15)
C6 Y1 C5 C4 113.8(2)
C3 Y1 C5 C4 36.76(14)
Cl3 Y1 C5 C4 140.16(13)
Cl1 Y1 C5 C4 -54.65(14)
Cl4 Y1 C5 C4 -125.86(16)
Y2 Y1 C5 C4 -102.68(13)
Y3 Y1 C5 C4 -168.29(12)
C1 Y1 C5 C10 -13.2(2)
O1 Y1 C5 C10 155.9(2)
C2 Y1 C5 C10 -159.7(3)
C6 Y1 C5 C10 -122.5(3)
C3 Y1 C5 C10 160.4(3)
C4 Y1 C5 C10 123.7(3)
Cl3 Y1 C5 C10 -96.2(2)
Cl1 Y1 C5 C10 69.0(2)
Cl4 Y1 C5 C10 -2.2(3)
Y2 Y1 C5 C10 21.0(2)
Y3 Y1 C5 C10 -44.6(2)
C4 C5 C6 C2 -0.5(2)
C10 C5 C6 C2 -174.2(2)
Y1 C5 C6 C2 67.44(15)
C4 C5 C6 C11 171.6(2)
C10 C5 C6 C11 -2.1(4)
Y1 C5 C6 C11 -120.5(2)
C4 C5 C6 Y1 -67.95(15)
C10 C5 C6 Y1 118.3(2)
C3 C2 C6 C5 0.5(3)
C7 C2 C6 C5 173.6(2)
Y1 C2 C6 C5 -67.91(15)
C3 C2 C6 C11 -171.6(2)
C7 C2 C6 C11 1.4(4)
Y1 C2 C6 C11 119.9(2)
C3 C2 C6 Y1 68.42(16)
C7 C2 C6 Y1 -118.5(2)
C1 Y1 C6 C5 -71.89(14)
O1 Y1 C6 C5 117.35(14)
C2 Y1 C6 C5 114.2(2)
C3 Y1 C6 C5 76.99(15)
C4 Y1 C6 C5 37.13(13)
Cl3 Y1 C6 C5 -154.78(14)
Cl1 Y1 C6 C5 14.61(16)
Cl4 Y1 C6 C5 -138.83(13)
Y2 Y1 C6 C5 -50.61(16)
Y3 Y1 C6 C5 -113.35(13)
C1 Y1 C6 C2 173.92(14)
O1 Y1 C6 C2 3.17(16)
C3 Y1 C6 C2 -37.19(14)
C5 Y1 C6 C2 -114.2(2)
C4 Y1 C6 C2 -77.06(15)
Cl3 Y1 C6 C2 91.03(14)
Cl1 Y1 C6 C2 -99.58(14)
Cl4 Y1 C6 C2 106.98(16)
Y2 Y1 C6 C2 -164.80(11)
Y3 Y1 C6 C2 132.46(13)
C1 Y1 C6 C11 51.5(2)
O1 Y1 C6 C11 -119.2(2)
C2 Y1 C6 C11 -122.4(3)
C3 Y1 C6 C11 -159.6(3)
C5 Y1 C6 C11 123.4(3)
C4 Y1 C6 C11 160.6(3)
Cl3 Y1 C6 C11 -31.4(2)
Cl1 Y1 C6 C11 138.0(2)
Cl4 Y1 C6 C11 -15.4(3)
Y2 Y1 C6 C11 72.8(2)
Y3 Y1 C6 C11 10.1(2)
C1 Y2 C12 C16 -72.06(14)
O2 Y2 C12 C16 122.92(13)
C13 Y2 C12 C16 113.87(19)
C14 Y2 C12 C16 76.41(14)
C15 Y2 C12 C16 36.42(13)
Cl1 Y2 C12 C16 -153.53(13)
Cl2 Y2 C12 C16 16.90(16)
Cl4 Y2 C12 C16 -141.03(12)
Y3 Y2 C12 C16 -48.49(15)
Y1 Y2 C12 C16 -114.11(13)
C1 Y2 C12 C13 174.08(13)
O2 Y2 C12 C13 9.05(14)
C14 Y2 C12 C13 -37.46(12)
C15 Y2 C12 C13 -77.45(14)
C16 Y2 C12 C13 -113.87(19)
Cl1 Y2 C12 C13 92.60(12)
Cl2 Y2 C12 C13 -96.97(13)
Cl4 Y2 C12 C13 105.10(15)
Y3 Y2 C12 C13 -162.36(10)
Y1 Y2 C12 C13 132.02(11)
C1 Y2 C12 C17 51.6(2)
O2 Y2 C12 C17 -113.4(2)
C13 Y2 C12 C17 -122.5(3)
C14 Y2 C12 C17 -159.9(2)
C15 Y2 C12 C17 160.1(2)
C16 Y2 C12 C17 123.7(3)
Cl1 Y2 C12 C17 -29.9(2)
Cl2 Y2 C12 C17 140.57(19)
Cl4 Y2 C12 C17 -17.4(3)
Y3 Y2 C12 C17 75.2(2)
Y1 Y2 C12 C17 9.6(2)
C16 C12 C13 C14 0.1(2)
C17 C12 C13 C14 -172.9(2)
Y2 C12 C13 C14 68.54(14)
C16 C12 C13 C18 173.6(2)
C17 C12 C13 C18 0.6(3)
Y2 C12 C13 C18 -118.0(2)
C16 C12 C13 Y2 -68.42(15)
C17 C12 C13 Y2 118.6(2)
C1 Y2 C13 C14 -120.94(13)
O2 Y2 C13 C14 74.93(13)
C12 Y2 C13 C14 -113.38(19)
C15 Y2 C13 C14 -36.97(13)
C16 Y2 C13 C14 -76.49(14)
Cl1 Y2 C13 C14 163.97(13)
Cl2 Y2 C13 C14 -7.03(15)
Cl4 Y2 C13 C14 114.23(13)
Y3 Y2 C13 C14 -68.9(2)
Y1 Y2 C13 C14 -174.67(11)
C1 Y2 C13 C12 -7.56(16)
O2 Y2 C13 C12 -171.69(13)
C14 Y2 C13 C12 113.38(19)
C15 Y2 C13 C12 76.41(14)
C16 Y2 C13 C12 36.89(13)
Cl1 Y2 C13 C12 -82.65(12)
Cl2 Y2 C13 C12 106.34(12)
Cl4 Y2 C13 C12 -132.39(11)
Y3 Y2 C13 C12 44.5(2)
Y1 Y2 C13 C12 -61.29(14)
C1 Y2 C13 C18 113.55(19)
O2 Y2 C13 C18 -50.58(18)
C14 Y2 C13 C18 -125.5(2)
C12 Y2 C13 C18 121.1(2)
C15 Y2 C13 C18 -162.5(2)
C16 Y2 C13 C18 158.0(2)
Cl1 Y2 C13 C18 38.46(18)
Cl2 Y2 C13 C18 -132.55(17)
Cl4 Y2 C13 C18 -11.3(2)
Y3 Y2 C13 C18 165.60(14)
Y1 Y2 C13 C18 59.8(2)
C12 C13 C14 C15 -0.3(2)
C18 C13 C14 C15 -173.4(2)
Y2 C13 C14 C15 68.63(15)
C12 C13 C14 C19 176.2(2)
C18 C13 C14 C19 3.1(4)
Y2 C13 C14 C19 -114.8(2)
C12 C13 C14 Y2 -68.97(15)
C18 C13 C14 Y2 117.9(2)
C1 Y2 C14 C15 -25.52(18)
O2 Y2 C14 C15 146.35(14)
C13 Y2 C14 C15 -113.96(19)
C12 Y2 C14 C15 -76.52(14)
C16 Y2 C14 C15 -36.73(13)
Cl1 Y2 C14 C15 -131.21(12)
Cl2 Y2 C14 C15 60.26(13)
Cl4 Y2 C14 C15 131.00(12)
Y3 Y2 C14 C15 39.90(16)
Y1 Y2 C14 C15 -102.91(16)
C1 Y2 C14 C13 88.44(16)
O2 Y2 C14 C13 -99.69(13)
C12 Y2 C14 C13 37.44(12)
C15 Y2 C14 C13 113.96(19)
C16 Y2 C14 C13 77.24(14)
Cl1 Y2 C14 C13 -17.25(14)
Cl2 Y2 C14 C13 174.22(12)
Cl4 Y2 C14 C13 -115.04(12)
Y3 Y2 C14 C13 153.87(10)
Y1 Y2 C14 C13 11.1(2)
C1 Y2 C14 C19 -147.77(18)
O2 Y2 C14 C19 24.10(18)
C13 Y2 C14 C19 123.8(3)
C12 Y2 C14 C19 161.2(2)
C15 Y2 C14 C19 -122.3(2)
C16 Y2 C14 C19 -159.0(2)
Cl1 Y2 C14 C19 106.54(18)
Cl2 Y2 C14 C19 -61.99(19)
Cl4 Y2 C14 C19 8.7(2)
Y3 Y2 C14 C19 -82.3(2)
Y1 Y2 C14 C19 134.84(16)
C13 C14 C15 C16 0.4(2)
C19 C14 C15 C16 -176.2(2)
Y2 C14 C15 C16 68.10(15)
C13 C14 C15 C20 171.7(2)
C19 C14 C15 C20 -4.9(4)
Y2 C14 C15 C20 -120.6(2)
C13 C14 C15 Y2 -67.67(15)
C19 C14 C15 Y2 115.7(2)
C1 Y2 C15 C16 48.12(15)
O2 Y2 C15 C16 -147.69(13)
C13 Y2 C15 C16 -76.89(14)
C14 Y2 C15 C16 -114.2(2)
C12 Y2 C15 C16 -36.62(13)
Cl1 Y2 C15 C16 -49.41(16)
Cl2 Y2 C15 C16 127.74(14)
Cl4 Y2 C15 C16 140.90(13)
Y3 Y2 C15 C16 92.91(13)
Y1 Y2 C15 C16 21.92(19)
C1 Y2 C15 C14 162.27(13)
O2 Y2 C15 C14 -33.54(14)
C13 Y2 C15 C14 37.26(12)
C12 Y2 C15 C14 77.54(14)
C16 Y2 C15 C14 114.2(2)
Cl1 Y2 C15 C14 64.74(15)
Cl2 Y2 C15 C14 -118.11(13)
Cl4 Y2 C15 C14 -104.94(15)
Y3 Y2 C15 C14 -152.94(11)
Y1 Y2 C15 C14 136.08(11)
C1 Y2 C15 C20 -75.8(2)
O2 Y2 C15 C20 88.4(2)
C13 Y2 C15 C20 159.2(3)
C14 Y2 C15 C20 121.9(3)
C12 Y2 C15 C20 -160.5(3)
C16 Y2 C15 C20 -123.9(3)
Cl1 Y2 C15 C20 -173.32(19)
Cl2 Y2 C15 C20 3.8(2)
Cl4 Y2 C15 C20 17.0(3)
Y3 Y2 C15 C20 -31.0(2)
Y1 Y2 C15 C20 -102.0(2)
C14 C15 C16 C12 -0.4(3)
C20 C15 C16 C12 -171.6(2)
Y2 C15 C16 C12 66.67(15)
C14 C15 C16 C21 173.2(2)
C20 C15 C16 C21 2.0(4)
Y2 C15 C16 C21 -119.8(2)
C14 C15 C16 Y2 -67.02(15)
C20 C15 C16 Y2 121.8(2)
C13 C12 C16 C15 0.1(2)
C17 C12 C16 C15 173.1(2)
Y2 C12 C16 C15 -66.94(16)
C13 C12 C16 C21 -173.4(2)
C17 C12 C16 C21 -0.4(4)
Y2 C12 C16 C21 119.5(2)
C13 C12 C16 Y2 67.09(15)
C17 C12 C16 Y2 -119.9(2)
C1 Y2 C16 C15 -135.42(14)
O2 Y2 C16 C15 40.90(16)
C13 Y2 C16 C15 77.52(14)
C14 Y2 C16 C15 37.14(13)
C12 Y2 C16 C15 114.9(2)
Cl1 Y2 C16 C15 142.29(12)
Cl2 Y2 C16 C15 -51.64(13)
Cl4 Y2 C16 C15 -121.19(17)
Y3 Y2 C16 C15 -99.98(13)
Y1 Y2 C16 C15 -166.63(12)
C1 Y2 C16 C12 109.68(14)
O2 Y2 C16 C12 -74.00(15)
C13 Y2 C16 C12 -37.38(12)
C14 Y2 C16 C12 -77.76(14)
C15 Y2 C16 C12 -114.9(2)
Cl1 Y2 C16 C12 27.39(14)
Cl2 Y2 C16 C12 -166.54(12)
Cl4 Y2 C16 C12 123.91(16)
Y3 Y2 C16 C12 145.12(12)
Y1 Y2 C16 C12 78.46(13)
C1 Y2 C16 C21 -12.8(2)
O2 Y2 C16 C21 163.5(2)
C13 Y2 C16 C21 -159.9(3)
C14 Y2 C16 C21 159.8(3)
C12 Y2 C16 C21 -122.5(3)
C15 Y2 C16 C21 122.6(3)
Cl1 Y2 C16 C21 -95.1(2)
Cl2 Y2 C16 C21 71.0(2)
Cl4 Y2 C16 C21 1.4(4)
Y3 Y2 C16 C21 22.6(2)
Y1 Y2 C16 C21 -44.0(2)
C1 Y3 C22 C26 -73.47(15)
O3 Y3 C22 C26 122.36(15)
C23 Y3 C22 C26 113.6(2)
C24 Y3 C22 C26 76.34(16)
C25 Y3 C22 C26 36.43(15)
Cl3 Y3 C22 C26 14.24(17)
Cl2 Y3 C22 C26 -156.58(15)
Cl4 Y3 C22 C26 -134.28(15)
Y2 Y3 C22 C26 -114.51(14)
Y1 Y3 C22 C26 -48.70(17)
C1 Y3 C22 C23 172.90(14)
O3 Y3 C22 C23 8.73(16)
C24 Y3 C22 C23 -37.29(14)
C25 Y3 C22 C23 -77.20(16)
C26 Y3 C22 C23 -113.6(2)
Cl3 Y3 C22 C23 -99.39(14)
Cl2 Y3 C22 C23 89.79(14)
Cl4 Y3 C22 C23 112.09(16)
Y2 Y3 C22 C23 131.86(13)
Y1 Y3 C22 C23 -162.32(12)
C1 Y3 C22 C27 50.8(2)
O3 Y3 C22 C27 -113.4(2)
C23 Y3 C22 C27 -122.1(3)
C24 Y3 C22 C27 -159.4(3)
C25 Y3 C22 C27 160.7(3)
C26 Y3 C22 C27 124.2(3)
Cl3 Y3 C22 C27 138.5(2)
Cl2 Y3 C22 C27 -32.3(2)
Cl4 Y3 C22 C27 -10.0(3)
Y2 Y3 C22 C27 9.7(2)
Y1 Y3 C22 C27 75.5(2)
C26 C22 C23 C24 -0.4(3)
C27 C22 C23 C24 -172.9(2)
Y3 C22 C23 C24 68.44(16)
C26 C22 C23 C28 171.8(2)
C27 C22 C23 C28 -0.8(4)
Y3 C22 C23 C28 -119.4(2)
C26 C22 C23 Y3 -68.80(16)
C27 C22 C23 Y3 118.6(2)
C1 Y3 C23 C24 -122.39(15)
O3 Y3 C23 C24 74.42(15)
C22 Y3 C23 C24 -113.5(2)
C25 Y3 C23 C24 -37.05(15)
C26 Y3 C23 C24 -76.51(16)
Cl3 Y3 C23 C24 -9.39(17)
Cl2 Y3 C23 C24 159.64(15)
Cl4 Y3 C23 C24 112.68(15)
Y2 Y3 C23 C24 -175.01(12)
Y1 Y3 C23 C24 -72.9(2)
C1 Y3 C23 C22 -8.85(18)
O3 Y3 C23 C22 -172.05(15)
C24 Y3 C23 C22 113.5(2)
C25 Y3 C23 C22 76.49(16)
C26 Y3 C23 C22 37.03(14)
Cl3 Y3 C23 C22 104.14(14)
Cl2 Y3 C23 C22 -86.82(14)
Cl4 Y3 C23 C22 -133.79(13)
Y2 Y3 C23 C22 -61.47(15)
Y1 Y3 C23 C22 40.6(3)
C1 Y3 C23 C28 113.3(2)
O3 Y3 C23 C28 -49.9(2)
C22 Y3 C23 C28 122.2(3)
C24 Y3 C23 C28 -124.3(3)
C25 Y3 C23 C28 -161.3(3)
C26 Y3 C23 C28 159.2(3)
Cl3 Y3 C23 C28 -133.7(2)
Cl2 Y3 C23 C28 35.4(2)
Cl4 Y3 C23 C28 -11.6(3)
Y2 Y3 C23 C28 60.7(2)
Y1 Y3 C23 C28 162.80(17)
C22 C23 C24 C25 0.1(3)
C28 C23 C24 C25 -171.9(2)
Y3 C23 C24 C25 68.41(16)
C22 C23 C24 C29 175.1(2)
C28 C23 C24 C29 3.2(4)
Y3 C23 C24 C29 -116.5(2)
C22 C23 C24 Y3 -68.34(16)
C28 C23 C24 Y3 119.7(2)
C1 Y3 C24 C25 -28.8(2)
O3 Y3 C24 C25 145.67(16)
C23 Y3 C24 C25 -113.7(2)
C22 Y3 C24 C25 -76.37(16)
C26 Y3 C24 C25 -36.53(14)
Cl3 Y3 C24 C25 58.62(15)
Cl2 Y3 C24 C25 -135.84(14)
Cl4 Y3 C24 C25 125.26(14)
Y2 Y3 C24 C25 -103.46(19)
Y1 Y3 C24 C25 36.04(18)
C1 Y3 C24 C23 84.94(18)
O3 Y3 C24 C23 -100.59(15)
C22 Y3 C24 C23 37.38(14)
C25 Y3 C24 C23 113.7(2)
C26 Y3 C24 C23 77.21(16)
Cl3 Y3 C24 C23 172.36(14)
Cl2 Y3 C24 C23 -22.10(16)
Cl4 Y3 C24 C23 -120.99(14)
Y2 Y3 C24 C23 10.3(3)
Y1 Y3 C24 C23 149.78(12)
C1 Y3 C24 C29 -149.8(2)
O3 Y3 C24 C29 24.7(2)
C23 Y3 C24 C29 125.3(3)
C22 Y3 C24 C29 162.7(3)
C25 Y3 C24 C29 -121.0(3)
C26 Y3 C24 C29 -157.5(3)
Cl3 Y3 C24 C29 -62.3(2)
Cl2 Y3 C24 C29 103.2(2)
Cl4 Y3 C24 C29 4.3(3)
Y2 Y3 C24 C29 135.59(19)
Y1 Y3 C24 C29 -84.9(2)
C23 C24 C25 C26 0.3(3)
C29 C24 C25 C26 -175.1(2)
Y3 C24 C25 C26 67.93(16)
C23 C24 C25 C30 172.2(2)
C29 C24 C25 C30 -3.1(4)
Y3 C24 C25 C30 -120.1(2)
C23 C24 C25 Y3 -67.67(16)
C29 C24 C25 Y3 117.0(2)
C1 Y3 C25 C26 45.34(16)
O3 Y3 C25 C26 -148.73(14)
C23 Y3 C25 C26 -77.11(16)
C22 Y3 C25 C26 -36.78(14)
C24 Y3 C25 C26 -114.4(2)
Cl3 Y3 C25 C26 125.39(15)
Cl2 Y3 C25 C26 -54.38(17)
Cl4 Y3 C25 C26 135.49(13)
Y2 Y3 C25 C26 21.1(2)
Y1 Y3 C25 C26 90.25(14)
C1 Y3 C25 C24 159.77(14)
O3 Y3 C25 C24 -34.31(16)
C23 Y3 C25 C24 37.32(14)
C22 Y3 C25 C24 77.65(16)
C26 Y3 C25 C24 114.4(2)
Cl3 Y3 C25 C24 -120.18(15)
Cl2 Y3 C25 C24 60.05(17)
Cl4 Y3 C25 C24 -110.08(16)
Y2 Y3 C25 C24 135.53(13)
Y1 Y3 C25 C24 -155.32(13)
C1 Y3 C25 C30 -79.2(3)
O3 Y3 C25 C30 86.7(3)
C23 Y3 C25 C30 158.4(3)
C22 Y3 C25 C30 -161.3(3)
C24 Y3 C25 C30 121.0(3)
C26 Y3 C25 C30 -124.5(3)
Cl3 Y3 C25 C30 0.9(2)
Cl2 Y3 C25 C30 -178.9(2)
Cl4 Y3 C25 C30 11.0(3)
Y2 Y3 C25 C30 -103.4(3)
Y1 Y3 C25 C30 -34.3(3)
C24 C25 C26 C22 -0.5(3)
C30 C25 C26 C22 -172.2(2)
Y3 C25 C26 C22 66.84(16)
C24 C25 C26 C31 173.0(2)
C30 C25 C26 C31 1.3(4)
Y3 C25 C26 C31 -119.7(2)
C24 C25 C26 Y3 -67.31(16)
C30 C25 C26 Y3 121.0(2)
C23 C22 C26 C25 0.5(3)
C27 C22 C26 C25 173.0(2)
Y3 C22 C26 C25 -67.38(16)
C23 C22 C26 C31 -173.1(2)
C27 C22 C26 C31 -0.7(4)
Y3 C22 C26 C31 119.0(2)
C23 C22 C26 Y3 67.90(16)
C27 C22 C26 Y3 -119.6(2)
C1 Y3 C26 C25 -137.81(15)
O3 Y3 C26 C25 39.67(17)
C23 Y3 C26 C25 77.22(16)
C22 Y3 C26 C25 114.7(2)
C24 Y3 C26 C25 36.96(14)
Cl3 Y3 C26 C25 -53.92(14)
Cl2 Y3 C26 C25 139.78(13)
Cl4 Y3 C26 C25 -115.47(18)
Y2 Y3 C26 C25 -167.17(13)
Y1 Y3 C26 C25 -101.47(14)
C1 Y3 C26 C22 107.51(15)
O3 Y3 C26 C22 -75.01(17)
C23 Y3 C26 C22 -37.46(14)
C24 Y3 C26 C22 -77.72(16)
C25 Y3 C26 C22 -114.7(2)
Cl3 Y3 C26 C22 -168.60(14)
Cl2 Y3 C26 C22 25.10(16)
Cl4 Y3 C26 C22 129.85(15)
Y2 Y3 C26 C22 78.15(15)
Y1 Y3 C26 C22 143.85(13)
C1 Y3 C26 C31 -13.5(2)
O3 Y3 C26 C31 164.0(2)
C23 Y3 C26 C31 -158.5(3)
C22 Y3 C26 C31 -121.0(3)
C24 Y3 C26 C31 161.3(3)
C25 Y3 C26 C31 124.3(3)
Cl3 Y3 C26 C31 70.4(2)
Cl2 Y3 C26 C31 -95.9(2)
Cl4 Y3 C26 C31 8.8(4)
Y2 Y3 C26 C31 -42.9(3)
Y1 Y3 C26 C31 22.8(3)
C35 O1 C32 C33 -13.0(3)
Y1 O1 C32 C33 143.1(2)
O1 C32 C33 C34 31.9(3)
C32 C33 C34 C35 -38.0(4)
C32 O1 C35 C34 -11.5(3)
Y1 O1 C35 C34 -166.4(2)
C33 C34 C35 O1 30.7(4)
C39 O2 C36 C37 28.8(3)
Y2 O2 C36 C37 -129.91(18)
O2 C36 C37 C38 -33.8(3)
C36 C37 C38 C39 26.1(4)
C36 O2 C39 C38 -12.1(3)
Y2 O2 C39 C38 146.3(2)
C37 C38 C39 O2 -9.4(4)
C43 O3 C40 C41 -31.6(3)
Y3 O3 C40 C41 134.2(2)
O3 C40 C41 C42 16.1(4)
C40 C41 C42 C43 4.9(4)
C40 O3 C43 C42 34.8(3)
Y3 O3 C43 C42 -131.75(17)
C41 C42 C43 O3 -24.1(3)
